data_7712108
loop_
_publ_author_name
'Peedika Paramban, Ramees'
'Guo, Zhifang'
'Deacon, Glen B.'
'Junk, Peter C.'

_publ_section_title
;
 Formation of a cyclooctatetraenylsamarium(III) inverse sandwich that
 ring-opens tetrahydrofuran.
;
_journal_name_full 'Dalton transactions (Cambridge, England : 2003)'
_journal_paper_doi 10.1039/d2dt04164b
_journal_year 2023
_chemical_formula_moiety 'C108 H148 N8 Sm2, 4(C6 H6)'
_chemical_formula_sum 'C132 H172 N8 Sm2'
_chemical_formula_weight 2171.47
_space_group_crystal_system triclinic
_space_group_IT_number 2
_space_group_name_Hall '-P 1'
_space_group_name_H-M_alt 'P -1'
_atom_sites_solution_hydrogens mixed
_audit_creation_date 2021-11-30
_audit_creation_method
;
Olex2 1.3
(compiled 2020.11.12 svn.r5f609507 for OlexSys, GUI svn.r6272)
;
_audit_update_record
;
2022-11-15 deposited with the CCDC.	2023-01-05 downloaded from the CCDC.
;
_cell_angle_alpha 95.1820(10)
_cell_angle_beta 96.0570(10)
_cell_angle_gamma 98.3200(10)
_cell_formula_units_Z 2
_cell_length_a 15.9605(2)
_cell_length_b 17.7059(2)
_cell_length_c 21.0634(3)
_cell_measurement_reflns_used 20432
_cell_measurement_temperature 123.15
_cell_measurement_theta_max 25
_cell_measurement_theta_min 2
_cell_volume 5823.06(13)
_computing_cell_refinement 'CrysAlisPro 1.171.41.113a (Rigaku OD, 2021)'
_computing_data_collection 'CrysAlisPro 1.171.41.113a (Rigaku OD, 2021)'
_computing_data_reduction 'CrysAlisPro 1.171.41.113a (Rigaku OD, 2021)'
_computing_molecular_graphics 'Olex2 1.3 (Dolomanov et al., 2009)'
_computing_publication_material 'Olex2 1.3 (Dolomanov et al., 2009)'
_computing_structure_refinement 'SHELXL 2018/3 (Sheldrick, 2015)'
_diffrn_ambient_temperature 123.15
_diffrn_measured_fraction_theta_full 0.997
_diffrn_measured_fraction_theta_max 0.997
_diffrn_measurement_device_type 'XtaLAB Synergy, Dualflex, HyPix'
_diffrn_measurement_method '\w scans'
_diffrn_radiation_type MoK\a
_diffrn_radiation_wavelength 0.71073
_diffrn_reflns_av_unetI/netI 0.0277
_diffrn_reflns_Laue_measured_fraction_full 0.997
_diffrn_reflns_Laue_measured_fraction_max 0.997
_diffrn_reflns_limit_h_max 18
_diffrn_reflns_limit_h_min -18
_diffrn_reflns_limit_k_max 20
_diffrn_reflns_limit_k_min -21
_diffrn_reflns_limit_l_max 25
_diffrn_reflns_limit_l_min -6
_diffrn_reflns_number 20432
_diffrn_reflns_point_group_measured_fraction_full 0.997
_diffrn_reflns_point_group_measured_fraction_max 0.997
_diffrn_reflns_theta_full 25.000
_diffrn_reflns_theta_max 25.000
_diffrn_reflns_theta_min 3.299
_diffrn_source 'micro-focus sealed X-ray tube'
_exptl_absorpt_coefficient_mu 1.050
_exptl_absorpt_correction_T_max 1.00000
_exptl_absorpt_correction_T_min 0.82791
_exptl_absorpt_correction_type multi-scan
_exptl_absorpt_process_details
;
CrysAlisPro 1.171.41.113a (Rigaku Oxford Diffraction, 2021)
Empirical absorption correction using spherical harmonics,
implemented in SCALE3 ABSPACK scaling algorithm.
;
_exptl_crystal_colour red
_exptl_crystal_colour_primary red
_exptl_crystal_density_diffrn 1.238
_exptl_crystal_description plate
_exptl_crystal_F_000 2288
_exptl_crystal_size_max 0.215
_exptl_crystal_size_mid 0.156
_exptl_crystal_size_min 0.017
_refine_diff_density_max 1.859
_refine_diff_density_min -1.459
_refine_diff_density_rms 0.104
_refine_ls_extinction_method none
_refine_ls_goodness_of_fit_ref 1.140
_refine_ls_hydrogen_treatment constr
_refine_ls_matrix_type full
_refine_ls_number_parameters 1284
_refine_ls_number_reflns 20432
_refine_ls_number_restraints 318
_refine_ls_restrained_S_all 1.146
_refine_ls_R_factor_all 0.0503
_refine_ls_R_factor_gt 0.0448
_refine_ls_shift/su_max 0.002
_refine_ls_shift/su_mean 0.000
_refine_ls_structure_factor_coef Fsqd
_refine_ls_weighting_details 'w=1/[\s^2^(Fo^2^)+33.0307P] where P=(Fo^2^+2Fc^2^)/3'
_refine_ls_weighting_scheme calc
_refine_ls_wR_factor_gt 0.1051
_refine_ls_wR_factor_ref 0.1069
_reflns_Friedel_coverage 0.000
_reflns_number_gt 18331
_reflns_number_total 20432
_reflns_threshold_expression 'I > 2\s(I)'
_cod_data_source_file d2dt04164b2.cif
_cod_data_source_block mx132_21_auto_tw
_cod_database_code 7712108
_shelx_shelxl_version_number 2018/3
_shelx_space_group_comment
;
The symmetry employed for this shelxl refinement is uniquely defined
by the following loop, which should always be used as a source of
symmetry information in preference to the above space-group names.
They are only intended as comments.
;
_shelx_estimated_absorpt_t_max 0.982
_shelx_estimated_absorpt_t_min 0.806
_olex2_refinement_description
;
1. Twinned data refinement
 Scales: 0.88109
 0.11891
2. Restrained distances
 C116-C117 = C119-C120 = C120-C115
 1.37 with sigma of 0.02
 C116-C115
 1.38 with sigma of 0.02
 C117-C118 = C118-C119
 1.36 with sigma of 0.02
 C109-C110 = C112-C113 = C113-C114
 1.37 with sigma of 0.02
 C109-C114
 1.38 with sigma of 0.02
 C110-C111 = C111-C112
 1.36 with sigma of 0.02
 C116-C120
 2.38 with sigma of 0.04
 C117-C119
 2.36 with sigma of 0.04
 C116-C118 = C118-C120 = C119-C115
 2.37 with sigma of 0.04
 C110-C112
 2.36 with sigma of 0.04
 C109-C113
 2.38 with sigma of 0.04
 C109-C111 = C111-C113 = C112-C114
 2.37 with sigma of 0.04
 C116-C117 \\sim C117-C118 \\sim C118-C119 \\sim C119-C120 \\sim C120-C115
\\sim C115-C116
 with sigma of 0.02
 C116-C120 \\sim C116-C118 \\sim C120-C118 \\sim C119-C117 \\sim C119-C115
\\sim C115-C117
 with sigma of 0.04
 C109-C110 \\sim C110-C111 \\sim C111-C112 \\sim C112-C113 \\sim C113-C114
\\sim C114-C109
 with sigma of 0.02
 C109-C113 \\sim C109-C111 \\sim C113-C111 \\sim C112-C110 \\sim C112-C114
\\sim C114-C110
 with sigma of 0.04
 C12-C10 \\sim C10-C12A
 with sigma of 0.02
 C11-C10 \\sim C10-C11A
 with sigma of 0.02
3. Restrained planarity
 C116, C117, C118, C119, C120, C115
 with sigma of 0.1
 C109, C110, C111, C112, C113, C114
 with sigma of 0.1
4. Rigid bond restraints
 C36, C37, C35
 with sigma for 1-2 distances of 0.001 and sigma for 1-3 distances of 0.001
 C12, C12A, C11, C11A
 with sigma for 1-2 distances of 0.001 and sigma for 1-3 distances of 0.001
 C26, C28, C27
 with sigma for 1-2 distances of 0.001 and sigma for 1-3 distances of 0.001
5. Uiso/Uaniso restraints and constraints
C36 \\sim C35 \\sim C37: within 2A with sigma of 0.01 and sigma for terminal
atoms of 0.01 within 2A
C116 \\sim C117 \\sim C118 \\sim C119 \\sim C120 \\sim C115: within 2A with
sigma of 0.04 and sigma for terminal atoms of 0.08 within 2A
C109 \\sim C110 \\sim C111 \\sim C112 \\sim C113 \\sim C114: within 2A with
sigma of 0.04 and sigma for terminal atoms of 0.08 within 2A
C12 \\sim C12A \\sim C11 \\sim C11A: within 2A with sigma of 0.01 and sigma for
terminal atoms of 0.01 within 2A
C126 \\sim C121 \\sim C122 \\sim C123 \\sim C124 \\sim C125: within 2A with
sigma of 0.01 and sigma for terminal atoms of 0.02 within 2A
C116 \\sim C120 \\sim C119 \\sim C115 \\sim C118 \\sim C117: within 2A with
sigma of 0.01 and sigma for terminal atoms of 0.02 within 2A
C35 \\sim C37 \\sim C36: within 2A with sigma of 0.001 and sigma for terminal
atoms of 0.002 within 2A
C26 \\sim C28 \\sim C27: within 2A with sigma of 0.001 and sigma for terminal
atoms of 0.001 within 2A
6. Rigid body (RIGU) restrains
 C116, C117, C118, C119, C120, C115
 with sigma for 1-2 distances of 0.004 and sigma for 1-3 distances of 0.004
 C109, C110, C111, C112, C113, C114
 with sigma for 1-2 distances of 0.004 and sigma for 1-3 distances of 0.004
7. Others
 Sof(H10A)=Sof(C11A)=Sof(H11D)=Sof(H11E)=Sof(H11F)=Sof(C12A)=Sof(H12D)=
 Sof(H12E)=Sof(H12F)=1-FVAR(1)
 Sof(H10)=Sof(C12)=Sof(H12A)=Sof(H12B)=Sof(H12C)=Sof(C11)=Sof(H11A)=Sof(H11B)=
 Sof(H11C)=FVAR(1)
8.a Riding coordinates:
 C36(H36A,H36B,H36C)
8.b Ternary CH refined with riding coordinates:
 C86(H86), C81(H81), C106(H106), C3(H3), C93(H93), C68(H68), C20(H20),
 C48(H48), C103(H103), C45(H45), C61(H61), C10(H10), C10(H10A), C74(H74),
 C23(H23), C28(H28), C35(H35)
8.c Aromatic/amide H refined with riding coordinates:
 C53(H53), C54(H54), C51(H51), C55(H55), C52(H52), C58(H58), C56(H56),
 C57(H57), C96(H96), C13(H13), C71(H71), C38(H38), C90(H90), C78(H78), C76(H76),
  C63(H63), C64(H64), C77(H77), C101(H101), C89(H89), C41(H41), C5(H5),
 C88(H88), C43(H43), C65(H65), C100(H100), C30(H30), C16(H16), C42(H42),
 C17(H17), C99(H99), C7(H7), C6(H6), C18(H18), C31(H31), C129(H129), C128(H128),
  C127(H127), C132(H132), C131(H131), C130(H130), C32(H32), C121(H121),
 C126(H126), C125(H125), C124(H124), C123(H123), C122(H122), C120(H120),
 C119(H119), C118(H118), C117(H117), C116(H116), C115(H115), C109(H109),
 C114(H114), C113(H113), C112(H112), C111(H111), C110(H110)
8.d Fitted hexagon refined as free rotating group:
 C129(C128,C127,C132,C131,C130), C121(C126,C125,C124,C123,C122), C120(C119,
 C118,C117,C116,C115), C109(C114,C113,C112,C111,C110)
8.e Idealised Me refined as rotating group:
 C94(H94A,H94B,H94C), C95(H95A,H95B,H95C), C84(H84A,H84B,H84C), C1(H1A,H1B,
 H1C), C2(H2A,H2B,H2C), C85(H85A,H85B,H85C), C46(H46A,H46B,H46C), C50(H50A,H50B,
 H50C), C108(H10B,H10C,H10D), C104(H10E,H10F,H10G), C59(H59A,H59B,H59C),
 C47(H47A,H47B,H47C), C73(H73A,H73B,H73C), C24(H24A,H24B,H24C), C70(H70A,H70B,
 H70C), C25(H25A,H25B,H25C), C60(H60A,H60B,H60C), C82(H82A,H82B,H82C), C22(H22A,
 H22B,H22C), C83(H83A,H83B,H83C), C105(H10H,H10I,H10J), C49(H49A,H49B,H49C),
 C107(H10K,H10L,H10M), C21(H21A,H21B,H21C), C69(H69A,H69B,H69C), C72(H72A,H72B,
 H72C), C26(H26A,H26B,H26C), C12(H12A,H12B,H12C), C37(H37A,H37B,H37C), C11(H11A,
 H11B,H11C), C27(H27A,H27B,H27C), C11A(H11D,H11E,H11F), C12A(H12D,H12E,H12F)
;
_olex2_submission_special_instructions 'No special instructions were received'

loop_
_space_group_symop_operation_xyz
'x, y, z'
'-x, -y, -z'

loop_
_atom_site_label
_atom_site_type_symbol
_atom_site_fract_x
_atom_site_fract_y
_atom_site_fract_z
_atom_site_U_iso_or_equiv
_atom_site_adp_type
_atom_site_occupancy
_atom_site_site_symmetry_order
_atom_site_calc_flag
_atom_site_refinement_flags_posn
_atom_site_refinement_flags_adp
_atom_site_refinement_flags_occupancy
_atom_site_disorder_assembly
_atom_site_disorder_group
Sm1 Sm 0.42097(2) 0.70494(2) 0.24021(2) 0.01379(6) Uani 1 1 d . . . . .
Sm2 Sm 0.67200(2) 0.85060(2) 0.24060(2) 0.01315(6) Uani 1 1 d . . . . .
N7 N 0.7867(2) 0.7752(2) 0.22903(18) 0.0150(8) Uani 1 1 d . . . . .
N8 N 0.7651(2) 0.8555(2) 0.15084(18) 0.0160(8) Uani 1 1 d . . . . .
N6 N 0.7561(2) 0.9516(2) 0.32610(18) 0.0175(8) Uani 1 1 d . . . . .
N1 N 0.3045(2) 0.7808(2) 0.24006(18) 0.0150(8) Uani 1 1 d . . . . .
C53 C 0.5982(3) 0.6910(3) 0.2391(2) 0.0199(10) Uani 1 1 d . . . . .
H53 H 0.624667 0.646284 0.237972 0.024 Uiso 1 1 calc R U . . .
N4 N 0.4338(2) 0.5685(2) 0.24243(19) 0.0179(8) Uani 1 1 d . . . . .
N5 N 0.6611(2) 0.9871(2) 0.24842(18) 0.0164(8) Uani 1 1 d . . . . .
C54 C 0.5942(3) 0.7231(3) 0.3021(2) 0.0190(10) Uani 1 1 d . . . . .
H54 H 0.622147 0.697239 0.333726 0.023 Uiso 1 1 calc R U . . .
C51 C 0.5350(3) 0.7700(3) 0.1527(2) 0.0190(10) Uani 1 1 d . . . . .
H51 H 0.529711 0.766347 0.107135 0.023 Uiso 1 1 calc R U . . .
N2 N 0.2907(2) 0.6844(2) 0.15702(18) 0.0180(8) Uani 1 1 d . . . . .
C55 C 0.5584(3) 0.7847(3) 0.3290(2) 0.0207(10) Uani 1 1 d . . . . .
H55 H 0.563475 0.788157 0.374501 0.025 Uiso 1 1 calc R U . . .
C52 C 0.5720(3) 0.7098(3) 0.1776(2) 0.0195(10) Uani 1 1 d . . . . .
H52 H 0.581626 0.672844 0.144657 0.023 Uiso 1 1 calc R U . . .
C58 C 0.5040(3) 0.8346(3) 0.1800(2) 0.0201(10) Uani 1 1 d . . . . .
H58 H 0.484668 0.865630 0.148750 0.024 Uiso 1 1 calc R U . . .
C56 C 0.5168(3) 0.8427(3) 0.3042(2) 0.0198(10) Uani 1 1 d . . . . .
H56 H 0.499330 0.875371 0.336963 0.024 Uiso 1 1 calc R U . . .
C57 C 0.4952(3) 0.8633(3) 0.2427(2) 0.0203(10) Uani 1 1 d . . . . .
H57 H 0.467990 0.907637 0.243731 0.024 Uiso 1 1 calc R U . . .
N3 N 0.3722(3) 0.6235(2) 0.3250(2) 0.0276(10) Uani 1 1 d . . . . .
C96 C 0.8063(3) 0.8023(3) 0.1750(2) 0.0172(9) Uani 1 1 d . . . . .
H96 H 0.849892 0.783831 0.153478 0.021 Uiso 1 1 calc R U . . .
C13 C 0.2646(3) 0.7453(3) 0.1850(2) 0.0181(10) Uani 1 1 d . . . . .
H13 H 0.216457 0.763799 0.165189 0.022 Uiso 1 1 calc R U . . .
C97 C 0.7975(3) 0.8866(3) 0.0955(2) 0.0186(10) Uani 1 1 d . . . . .
C71 C 0.7134(3) 1.0038(3) 0.3024(2) 0.0189(10) Uani 1 1 d . . . . .
H71 H 0.720584 1.053916 0.324620 0.023 Uiso 1 1 calc R U . . .
C38 C 0.4003(3) 0.5637(3) 0.2965(3) 0.0239(11) Uani 1 1 d . . . . .
H38 H 0.396147 0.516790 0.315455 0.029 Uiso 1 1 calc R U . . .
C80 C 0.8082(3) 0.9782(3) 0.3866(2) 0.0202(10) Uani 1 1 d . . . . .
C92 C 0.8261(3) 0.7127(3) 0.2491(2) 0.0163(9) Uani 1 1 d . . . . .
C79 C 0.7857(3) 0.9457(3) 0.4419(2) 0.0237(11) Uani 1 1 d . . . . .
C67 C 0.6090(3) 1.0426(3) 0.2315(2) 0.0172(9) Uani 1 1 d . . . . .
C9 C 0.2790(3) 0.8514(3) 0.2624(2) 0.0204(10) Uani 1 1 d . . . . .
C86 C 0.8946(3) 0.8018(3) 0.3493(2) 0.0247(11) Uani 1 1 d . . . . .
H86 H 0.839293 0.822139 0.348328 0.030 Uiso 1 1 calc R U . . .
C91 C 0.8135(3) 0.6405(3) 0.2124(2) 0.0179(9) Uani 1 1 d . . . . .
C90 C 0.8522(3) 0.5815(3) 0.2364(2) 0.0217(10) Uani 1 1 d . . . . .
H90 H 0.843656 0.532657 0.211858 0.026 Uiso 1 1 calc R U . . .
C14 C 0.2412(3) 0.6535(3) 0.0965(2) 0.0214(10) Uani 1 1 d . . . . .
C75 C 0.8787(3) 1.0377(3) 0.3916(2) 0.0224(10) Uani 1 1 d . . . . .
C87 C 0.8777(3) 0.7239(3) 0.3093(2) 0.0207(10) Uani 1 1 d . . . . .
C4 C 0.2766(3) 0.9123(3) 0.2226(3) 0.0241(11) Uani 1 1 d . . . . .
C78 C 0.8340(3) 0.9717(3) 0.5012(2) 0.0288(12) Uani 1 1 d . . . . .
H78 H 0.820181 0.948086 0.538227 0.035 Uiso 1 1 calc R U . . .
C81 C 0.7056(3) 0.8876(3) 0.4409(2) 0.0297(12) Uani 1 1 d . . . . .
H81 H 0.682584 0.871693 0.394900 0.036 Uiso 1 1 calc R U . . .
C34 C 0.3314(4) 0.6100(3) 0.3816(3) 0.0318(13) Uani 1 1 d . . . . .
C106 C 0.6624(3) 0.8205(3) 0.0264(2) 0.0238(11) Uani 1 1 d . . . . .
H106 H 0.633009 0.829483 0.065413 0.029 Uiso 1 1 calc R U . . .
C39 C 0.4703(3) 0.5045(3) 0.2180(2) 0.0197(10) Uani 1 1 d . . . . .
C102 C 0.7471(3) 0.8736(3) 0.0353(2) 0.0213(10) Uani 1 1 d . . . . .
C98 C 0.8799(3) 0.9302(3) 0.1005(2) 0.0242(11) Uani 1 1 d . . . . .
C76 C 0.9222(3) 1.0637(3) 0.4526(3) 0.0292(12) Uani 1 1 d . . . . .
H76 H 0.967848 1.105455 0.456856 0.035 Uiso 1 1 calc R U . . .
C3 C 0.3026(3) 0.9093(3) 0.1548(2) 0.0248(11) Uani 1 1 d . . . . .
H3 H 0.330114 0.862536 0.147211 0.030 Uiso 1 1 calc R U . . .
C93 C 0.7607(3) 0.6235(3) 0.1463(2) 0.0187(10) Uani 1 1 d . . . . .
H93 H 0.728675 0.667179 0.139667 0.022 Uiso 1 1 calc R U . . .
C63 C 0.5113(3) 1.1306(3) 0.2551(3) 0.0302(12) Uani 1 1 d . . . . .
H63 H 0.478096 1.152891 0.284432 0.036 Uiso 1 1 calc R U . . .
C94 C 0.8193(3) 0.6183(3) 0.0933(2) 0.0247(11) Uani 1 1 d . . . . .
H94A H 0.851972 0.576162 0.099109 0.037 Uiso 1 1 calc R U . . .
H94B H 0.858539 0.666707 0.095595 0.037 Uiso 1 1 calc R U . . .
H94C H 0.784613 0.608763 0.051254 0.037 Uiso 1 1 calc R U . . .
C62 C 0.5592(3) 1.0751(3) 0.2750(2) 0.0220(10) Uani 1 1 d . . . . .
C95 C 0.6957(3) 0.5496(3) 0.1398(2) 0.0255(11) Uani 1 1 d . . . . .
H95A H 0.659310 0.544957 0.098675 0.038 Uiso 1 1 calc R U . . .
H95B H 0.660368 0.551356 0.175038 0.038 Uiso 1 1 calc R U . . .
H95C H 0.725860 0.505230 0.141382 0.038 Uiso 1 1 calc R U . . .
C64 C 0.5105(3) 1.1539(3) 0.1949(3) 0.0296(12) Uani 1 1 d . . . . .
H64 H 0.478089 1.192370 0.182897 0.036 Uiso 1 1 calc R U . . .
C15 C 0.2801(3) 0.6588(3) 0.0398(2) 0.0248(11) Uani 1 1 d . . . . .
C68 C 0.6608(3) 1.0320(3) 0.1215(2) 0.0232(10) Uani 1 1 d . . . . .
H68 H 0.667816 0.979312 0.132565 0.028 Uiso 1 1 calc R U . . .
C40 C 0.5366(3) 0.4764(3) 0.2539(2) 0.0236(11) Uani 1 1 d . . . . .
C84 C 0.9570(4) 0.8588(3) 0.3202(3) 0.0338(13) Uani 1 1 d . . . . .
H84A H 1.012642 0.841370 0.321885 0.051 Uiso 1 1 calc R U . . .
H84B H 0.963127 0.909481 0.344698 0.051 Uiso 1 1 calc R U . . .
H84C H 0.935186 0.862156 0.275472 0.051 Uiso 1 1 calc R U . . .
C29 C 0.3744(4) 0.6415(3) 0.4420(3) 0.0361(14) Uani 1 1 d . . . . .
C1 C 0.3669(3) 0.9798(3) 0.1458(3) 0.0308(12) Uani 1 1 d . . . . .
H1A H 0.389727 0.971263 0.104781 0.046 Uiso 1 1 calc R U . . .
H1B H 0.413699 0.987886 0.180973 0.046 Uiso 1 1 calc R U . . .
H1C H 0.338322 1.025195 0.145864 0.046 Uiso 1 1 calc R U . . .
C77 C 0.9010(3) 1.0308(3) 0.5066(3) 0.0313(12) Uani 1 1 d . . . . .
H77 H 0.932466 1.048867 0.547331 0.038 Uiso 1 1 calc R U . . .
C101 C 0.7790(3) 0.9044(3) -0.0176(2) 0.0274(11) Uani 1 1 d . . . . .
H101 H 0.744479 0.896002 -0.057979 0.033 Uiso 1 1 calc R U . . .
C20 C 0.3694(3) 0.7016(3) 0.0406(3) 0.0289(12) Uani 1 1 d . . . . .
H20 H 0.393731 0.713427 0.086743 0.035 Uiso 1 1 calc R U . . .
C89 C 0.9027(3) 0.5921(3) 0.2949(2) 0.0264(11) Uani 1 1 d . . . . .
H89 H 0.928332 0.551178 0.310537 0.032 Uiso 1 1 calc R U . . .
C8 C 0.2564(3) 0.8608(3) 0.3251(2) 0.0243(11) Uani 1 1 d . . . . .
C41 C 0.5691(3) 0.4129(3) 0.2271(3) 0.0280(12) Uani 1 1 d . . . . .
H41 H 0.612701 0.392757 0.251389 0.034 Uiso 1 1 calc R U . . .
C48 C 0.3658(3) 0.4977(3) 0.1170(3) 0.0314(12) Uani 1 1 d . . . . .
H48 H 0.375463 0.555113 0.123463 0.038 Uiso 1 1 calc R U . . .
C19 C 0.1549(3) 0.6211(3) 0.0926(3) 0.0294(12) Uani 1 1 d . . . . .
C44 C 0.4396(3) 0.4701(3) 0.1549(3) 0.0249(11) Uani 1 1 d . . . . .
C103 C 0.9409(3) 0.9469(3) 0.1626(3) 0.0325(13) Uani 1 1 d . . . . .
H103 H 0.907480 0.934958 0.198981 0.039 Uiso 1 1 calc R U . . .
C5 C 0.2480(3) 0.9785(3) 0.2465(3) 0.0310(12) Uani 1 1 d . . . . .
H5 H 0.244293 1.018806 0.219964 0.037 Uiso 1 1 calc R U . . .
C45 C 0.5748(3) 0.5092(3) 0.3222(2) 0.0272(11) Uani 1 1 d . . . . .
H45 H 0.549961 0.556579 0.333680 0.033 Uiso 1 1 calc R U . . .
C88 C 0.9152(3) 0.6633(3) 0.3305(2) 0.0247(11) Uani 1 1 d . . . . .
H88 H 0.950548 0.670892 0.370469 0.030 Uiso 1 1 calc R U . . .
C66 C 0.6071(3) 1.0648(3) 0.1688(2) 0.0206(10) Uani 1 1 d . . . . .
C43 C 0.4741(3) 0.4078(3) 0.1303(3) 0.0294(12) Uani 1 1 d . . . . .
H43 H 0.453265 0.384198 0.088182 0.035 Uiso 1 1 calc R U . . .
C61 C 0.5526(3) 1.0521(3) 0.3428(2) 0.0282(12) Uani 1 1 d . . . . .
H61 H 0.581438 1.006045 0.347131 0.034 Uiso 1 1 calc R U . . .
C2 C 0.2251(3) 0.9030(3) 0.1041(3) 0.0328(13) Uani 1 1 d . . . . .
H2A H 0.195150 0.946910 0.112153 0.049 Uiso 1 1 calc R U . . .
H2B H 0.186396 0.855289 0.106351 0.049 Uiso 1 1 calc R U . . .
H2C H 0.244025 0.902957 0.061341 0.049 Uiso 1 1 calc R U . . .
C65 C 0.5576(3) 1.1205(3) 0.1517(3) 0.0253(11) Uani 1 1 d . . . . .
H65 H 0.556320 1.135839 0.109547 0.030 Uiso 1 1 calc R U . . .
C85 C 0.9279(4) 0.7992(3) 0.4199(3) 0.0336(13) Uani 1 1 d . . . . .
H85A H 0.892159 0.758284 0.437472 0.050 Uiso 1 1 calc R U . . .
H85B H 0.926020 0.848584 0.444278 0.050 Uiso 1 1 calc R U . . .
H85C H 0.986857 0.788949 0.423033 0.050 Uiso 1 1 calc R U . . .
C100 C 0.8593(3) 0.9467(4) -0.0126(3) 0.0353(13) Uani 1 1 d . . . . .
H100 H 0.880202 0.967239 -0.049083 0.042 Uiso 1 1 calc R U . . .
C30 C 0.3343(4) 0.6293(4) 0.4974(3) 0.0427(16) Uani 1 1 d . . . . .
H30 H 0.362179 0.651301 0.538335 0.051 Uiso 1 1 calc R U . . .
C16 C 0.2333(4) 0.6313(3) -0.0192(3) 0.0345(13) Uani 1 1 d . . . . .
H16 H 0.260253 0.634008 -0.057189 0.041 Uiso 1 1 calc R U . . .
C42 C 0.5382(3) 0.3794(3) 0.1657(3) 0.0314(12) Uani 1 1 d . . . . .
H42 H 0.561024 0.336681 0.147861 0.038 Uiso 1 1 calc R U . . .
C17 C 0.1490(4) 0.6004(4) -0.0233(3) 0.0425(15) Uani 1 1 d . . . . .
H17 H 0.117642 0.581785 -0.063980 0.051 Uiso 1 1 calc R U . . .
C99 C 0.9089(3) 0.9588(3) 0.0458(3) 0.0332(13) Uani 1 1 d . . . . .
H99 H 0.964606 0.987365 0.049121 0.040 Uiso 1 1 calc R U . . .
C10 C 0.2578(4) 0.7963(3) 0.3679(3) 0.0325(13) Uani 1 1 d D . . . .
H10 H 0.308113 0.770528 0.360206 0.039 Uiso 0.696(9) 1 calc R U P A 1
H10A H 0.264740 0.746539 0.344157 0.039 Uiso 0.304(9) 1 calc R U P A 2
C46 C 0.6717(3) 0.5309(3) 0.3292(3) 0.0335(13) Uani 1 1 d . . . . .
H46A H 0.697618 0.484602 0.321061 0.050 Uiso 1 1 calc R U . . .
H46B H 0.692168 0.555137 0.372813 0.050 Uiso 1 1 calc R U . . .
H46C H 0.687417 0.566884 0.298145 0.050 Uiso 1 1 calc R U . . .
C50 C 0.2817(4) 0.4693(4) 0.1424(4) 0.0511(18) Uani 1 1 d . . . . .
H50A H 0.272075 0.413062 0.138630 0.077 Uiso 1 1 calc R U . . .
H50B H 0.234577 0.487227 0.117330 0.077 Uiso 1 1 calc R U . . .
H50C H 0.284517 0.489452 0.187634 0.077 Uiso 1 1 calc R U . . .
C108 C 0.6018(4) 0.8315(4) -0.0331(3) 0.0371(14) Uani 1 1 d . . . . .
H10B H 0.593870 0.885438 -0.031795 0.056 Uiso 1 1 calc R U . . .
H10C H 0.546557 0.799110 -0.033139 0.056 Uiso 1 1 calc R U . . .
H10D H 0.626644 0.816893 -0.072172 0.056 Uiso 1 1 calc R U . . .
C104 C 1.0106(3) 0.8955(4) 0.1618(3) 0.0464(17) Uani 1 1 d . . . . .
H10E H 0.984233 0.841548 0.158890 0.070 Uiso 1 1 calc R U . . .
H10F H 1.050199 0.908396 0.201432 0.070 Uiso 1 1 calc R U . . .
H10G H 1.041676 0.903753 0.124741 0.070 Uiso 1 1 calc R U . . .
C59 C 0.4600(4) 1.0307(4) 0.3566(3) 0.0383(14) Uani 1 1 d . . . . .
H59A H 0.459545 1.011329 0.398761 0.057 Uiso 1 1 calc R U . . .
H59B H 0.429679 0.990847 0.323458 0.057 Uiso 1 1 calc R U . . .
H59C H 0.431570 1.076200 0.356480 0.057 Uiso 1 1 calc R U . . .
C74 C 0.9100(4) 1.0762(3) 0.3346(3) 0.0334(13) Uani 1 1 d . . . . .
H74 H 0.886306 1.042135 0.294298 0.040 Uiso 1 1 calc R U . . .
C47 C 0.5503(4) 0.4513(4) 0.3699(3) 0.0396(14) Uani 1 1 d . . . . .
H47A H 0.487997 0.439811 0.367375 0.059 Uiso 1 1 calc R U . . .
H47B H 0.574051 0.473216 0.413545 0.059 Uiso 1 1 calc R U . . .
H47C H 0.573114 0.403885 0.359053 0.059 Uiso 1 1 calc R U . . .
C23 C 0.1064(3) 0.6131(4) 0.1513(3) 0.0378(14) Uani 1 1 d . . . . .
H23 H 0.148860 0.616846 0.190312 0.045 Uiso 1 1 calc R U . . .
C33 C 0.2502(4) 0.5633(4) 0.3758(3) 0.0485(18) Uani 1 1 d . . . . .
C73 C 1.0083(4) 1.0881(4) 0.3393(3) 0.0429(15) Uani 1 1 d . . . . .
H73A H 1.026640 1.111734 0.301773 0.064 Uiso 1 1 calc R U . . .
H73B H 1.028188 1.038401 0.340824 0.064 Uiso 1 1 calc R U . . .
H73C H 1.032417 1.121784 0.378457 0.064 Uiso 1 1 calc R U . . .
C28 C 0.4658(5) 0.6812(4) 0.4507(4) 0.0683(14) Uani 1 1 d . U . . .
H28 H 0.479098 0.698576 0.408496 0.082 Uiso 1 1 calc R U . . .
C7 C 0.2298(4) 0.9290(3) 0.3468(3) 0.0334(13) Uani 1 1 d . . . . .
H7 H 0.214929 0.935735 0.389213 0.040 Uiso 1 1 calc R U . . .
C24 C 0.0514(4) 0.6771(4) 0.1604(3) 0.0472(16) Uani 1 1 d . . . . .
H24A H 0.013779 0.677936 0.120622 0.071 Uiso 1 1 calc R U . . .
H24B H 0.088655 0.726808 0.170746 0.071 Uiso 1 1 calc R U . . .
H24C H 0.016995 0.667431 0.195465 0.071 Uiso 1 1 calc R U . . .
C6 C 0.2247(4) 0.9870(3) 0.3076(3) 0.0383(14) Uani 1 1 d . . . . .
H6 H 0.205174 1.032763 0.322749 0.046 Uiso 1 1 calc R U . . .
C70 C 0.7495(4) 1.0796(4) 0.1292(4) 0.059(2) Uani 1 1 d . . . . .
H70A H 0.745235 1.130905 0.116452 0.088 Uiso 1 1 calc R U . . .
H70B H 0.785729 1.054497 0.101977 0.088 Uiso 1 1 calc R U . . .
H70C H 0.774447 1.084010 0.174198 0.088 Uiso 1 1 calc R U . . .
C25 C 0.0479(4) 0.5351(4) 0.1455(4) 0.0479(17) Uani 1 1 d . . . . .
H25A H 0.022112 0.529666 0.185423 0.072 Uiso 1 1 calc R U . . .
H25B H 0.081475 0.493741 0.137963 0.072 Uiso 1 1 calc R U . . .
H25C H 0.002858 0.532309 0.109605 0.072 Uiso 1 1 calc R U . . .
C60 C 0.5990(4) 1.1163(4) 0.3933(3) 0.0427(15) Uani 1 1 d . . . . .
H60A H 0.574192 1.163199 0.388413 0.064 Uiso 1 1 calc R U . . .
H60B H 0.659608 1.125825 0.387521 0.064 Uiso 1 1 calc R U . . .
H60C H 0.592946 1.100812 0.436315 0.064 Uiso 1 1 calc R U . . .
C82 C 0.6392(4) 0.9266(4) 0.4720(3) 0.0428(15) Uani 1 1 d . . . . .
H82A H 0.657632 0.939220 0.518063 0.064 Uiso 1 1 calc R U . . .
H82B H 0.584540 0.891953 0.465593 0.064 Uiso 1 1 calc R U . . .
H82C H 0.632457 0.973807 0.452320 0.064 Uiso 1 1 calc R U . . .
C22 C 0.4289(4) 0.6555(4) 0.0084(4) 0.0525(18) Uani 1 1 d . . . . .
H22A H 0.438703 0.612462 0.032926 0.079 Uiso 1 1 calc R U . . .
H22B H 0.483343 0.688438 0.006740 0.079 Uiso 1 1 calc R U . . .
H22C H 0.403158 0.635689 -0.035345 0.079 Uiso 1 1 calc R U . . .
C18 C 0.1098(4) 0.5963(4) 0.0317(3) 0.0423(15) Uani 1 1 d . . . . .
H18 H 0.050769 0.576245 0.028393 0.051 Uiso 1 1 calc R U . . .
C31 C 0.2548(4) 0.5855(5) 0.4924(3) 0.056(2) Uani 1 1 d . . . . .
H31 H 0.227849 0.578091 0.529948 0.068 Uiso 1 1 calc R U . . .
C83 C 0.7215(4) 0.8156(4) 0.4711(4) 0.0545(19) Uani 1 1 d . . . . .
H83A H 0.761617 0.790329 0.447753 0.082 Uiso 1 1 calc R U . . .
H83B H 0.667539 0.780580 0.468833 0.082 Uiso 1 1 calc R U . . .
H83C H 0.745655 0.829340 0.516064 0.082 Uiso 1 1 calc R U . . .
C105 C 0.9821(5) 1.0317(4) 0.1746(3) 0.057(2) Uani 1 1 d . . . . .
H10H H 1.011703 1.045754 0.137852 0.085 Uiso 1 1 calc R U . . .
H10I H 1.023118 1.039580 0.213515 0.085 Uiso 1 1 calc R U . . .
H10J H 0.937819 1.063962 0.179979 0.085 Uiso 1 1 calc R U . . .
C49 C 0.3580(5) 0.4733(4) 0.0449(3) 0.0525(19) Uani 1 1 d . . . . .
H49A H 0.413933 0.484674 0.029731 0.079 Uiso 1 1 calc R U . . .
H49B H 0.317694 0.501407 0.022193 0.079 Uiso 1 1 calc R U . . .
H49C H 0.337215 0.418017 0.036467 0.079 Uiso 1 1 calc R U . . .
C107 C 0.6789(4) 0.7378(3) 0.0206(3) 0.0333(13) Uani 1 1 d . . . . .
H10K H 0.703220 0.726653 -0.019338 0.050 Uiso 1 1 calc R U . . .
H10L H 0.625039 0.703084 0.020317 0.050 Uiso 1 1 calc R U . . .
H10M H 0.718944 0.730299 0.057257 0.050 Uiso 1 1 calc R U . . .
C129 C 0.8601(3) 1.3752(3) 0.2590(3) 0.071(2) Uani 1 1 d G . . . .
H129 H 0.909585 1.409436 0.252939 0.085 Uiso 1 1 calc R U . . .
C128 C 0.8108(4) 1.3313(3) 0.2064(2) 0.074(3) Uani 1 1 d G . . . .
H128 H 0.826606 1.335511 0.164484 0.088 Uiso 1 1 calc R U . . .
C127 C 0.7385(4) 1.2813(3) 0.2152(3) 0.072(3) Uani 1 1 d G . . . .
H127 H 0.704808 1.251257 0.179333 0.086 Uiso 1 1 calc R U . . .
C132 C 0.7154(3) 1.2751(3) 0.2766(4) 0.080(3) Uani 1 1 d G . . . .
H132 H 0.665988 1.240927 0.282636 0.096 Uiso 1 1 calc R U . . .
C131 C 0.7647(4) 1.3190(4) 0.3292(3) 0.079(3) Uani 1 1 d G . . . .
H131 H 0.748965 1.314850 0.371091 0.095 Uiso 1 1 calc R U . . .
C130 C 0.8371(4) 1.3691(3) 0.3203(3) 0.071(2) Uani 1 1 d G . . . .
H130 H 0.870764 1.399105 0.356244 0.085 Uiso 1 1 calc R U . . .
C21 C 0.3674(4) 0.7778(4) 0.0140(4) 0.0500(17) Uani 1 1 d . . . . .
H21A H 0.350881 0.769180 -0.032495 0.075 Uiso 1 1 calc R U . . .
H21B H 0.424168 0.808983 0.023139 0.075 Uiso 1 1 calc R U . . .
H21C H 0.326016 0.804806 0.034236 0.075 Uiso 1 1 calc R U . . .
C69 C 0.6202(5) 1.0240(4) 0.0519(3) 0.056(2) Uani 1 1 d . . . . .
H69A H 0.562957 0.994043 0.048047 0.084 Uiso 1 1 calc R U . . .
H69B H 0.655363 0.997810 0.024372 0.084 Uiso 1 1 calc R U . . .
H69C H 0.616331 1.075097 0.038453 0.084 Uiso 1 1 calc R U . . .
C32 C 0.2141(4) 0.5524(5) 0.4334(4) 0.064(2) Uani 1 1 d . . . . .
H32 H 0.160002 0.521168 0.431379 0.076 Uiso 1 1 calc R U . . .
C72 C 0.8808(4) 1.1545(4) 0.3300(4) 0.0532(19) Uani 1 1 d . . . . .
H72A H 0.898112 1.186634 0.371011 0.080 Uiso 1 1 calc R U . . .
H72B H 0.818547 1.147358 0.320303 0.080 Uiso 1 1 calc R U . . .
H72C H 0.907026 1.179699 0.295821 0.080 Uiso 1 1 calc R U . . .
C35 C 0.2008(5) 0.5190(7) 0.3131(4) 0.0839(19) Uani 1 1 d . U . . .
H35 H 0.223244 0.545028 0.276713 0.101 Uiso 1 1 calc R U . . .
C26 C 0.5256(5) 0.6252(4) 0.4688(4) 0.0687(14) Uani 1 1 d . U . . .
H26A H 0.518465 0.611739 0.512252 0.103 Uiso 1 1 calc R U . . .
H26B H 0.584649 0.648920 0.467450 0.103 Uiso 1 1 calc R U . . .
H26C H 0.512099 0.578616 0.438362 0.103 Uiso 1 1 calc R U . . .
C36 C 0.1069(5) 0.5207(7) 0.3069(4) 0.0876(19) Uani 1 1 d . U . . .
H36A H 0.082096 0.495744 0.341760 0.131 Uiso 1 1 d R U . . .
H36B H 0.079516 0.494024 0.265470 0.131 Uiso 1 1 d R U . . .
H36C H 0.097666 0.574374 0.309750 0.131 Uiso 1 1 d R U . . .
C12 C 0.1745(5) 0.7358(5) 0.3470(5) 0.047(2) Uani 0.696(9) 1 d D U P A 1
H12A H 0.173740 0.694069 0.374546 0.071 Uiso 0.696(9) 1 calc R U P A 1
H12B H 0.173739 0.714969 0.302198 0.071 Uiso 0.696(9) 1 calc R U P A 1
H12C H 0.124184 0.760909 0.351239 0.071 Uiso 0.696(9) 1 calc R U P A 1
C37 C 0.2155(5) 0.4345(6) 0.3031(4) 0.0846(19) Uani 1 1 d . U . . .
H37A H 0.276652 0.432793 0.303723 0.127 Uiso 1 1 calc R U . . .
H37B H 0.185460 0.410423 0.261552 0.127 Uiso 1 1 calc R U . . .
H37C H 0.193564 0.406704 0.337546 0.127 Uiso 1 1 calc R U . . .
C11 C 0.2619(8) 0.8183(6) 0.4392(4) 0.055(3) Uani 0.696(9) 1 d D U P A 1
H11A H 0.210112 0.838859 0.448298 0.083 Uiso 0.696(9) 1 calc R U P A 1
H11B H 0.311910 0.857471 0.453572 0.083 Uiso 0.696(9) 1 calc R U P A 1
H11C H 0.266348 0.772914 0.461945 0.083 Uiso 0.696(9) 1 calc R U P A 1
C121 C 0.9590(5) 0.7640(4) -0.0174(3) 0.098(3) Uani 1 1 d G U . . .
H121 H 0.945982 0.777231 0.024725 0.118 Uiso 1 1 calc R U . . .
C126 C 1.0308(4) 0.8029(3) -0.0390(4) 0.109(3) Uani 1 1 d G U . . .
H126 H 1.066837 0.842809 -0.011544 0.130 Uiso 1 1 calc R U . . .
C125 C 1.0498(3) 0.7835(4) -0.1007(4) 0.099(3) Uani 1 1 d G U . . .
H125 H 1.098912 0.810107 -0.115394 0.119 Uiso 1 1 calc R U . . .
C124 C 0.9971(4) 0.7251(4) -0.1408(3) 0.091(2) Uani 1 1 d G U . . .
H124 H 1.010132 0.711827 -0.182977 0.109 Uiso 1 1 calc R U . . .
C123 C 0.9253(4) 0.6861(3) -0.1193(3) 0.080(2) Uani 1 1 d G U . . .
H123 H 0.889277 0.646248 -0.146709 0.096 Uiso 1 1 calc R U . . .
C122 C 0.9063(4) 0.7056(4) -0.0576(3) 0.084(2) Uani 1 1 d G U . . .
H122 H 0.857200 0.678948 -0.042858 0.101 Uiso 1 1 calc R U . . .
C27 C 0.4805(6) 0.7508(4) 0.4992(4) 0.0704(14) Uani 1 1 d . U . . .
H27A H 0.454809 0.792246 0.480845 0.106 Uiso 1 1 calc R U . . .
H27B H 0.541978 0.767558 0.510604 0.106 Uiso 1 1 calc R U . . .
H27C H 0.454447 0.738109 0.537717 0.106 Uiso 1 1 calc R U . . .
C120 C 0.9956(4) 0.6420(5) 0.5425(4) 0.124(3) Uani 1 1 d DG U . . .
H120 H 1.055193 0.648428 0.555719 0.149 Uiso 1 1 calc R U . . .
C119 C 0.9606(5) 0.5943(4) 0.4872(4) 0.101(3) Uani 1 1 d DG U . . .
H119 H 0.996252 0.568063 0.462604 0.122 Uiso 1 1 calc R U . . .
C118 C 0.8734(5) 0.5849(3) 0.4678(3) 0.086(2) Uani 1 1 d DG U . . .
H118 H 0.849446 0.552230 0.430017 0.104 Uiso 1 1 calc R U . . .
C117 C 0.8212(4) 0.6232(4) 0.5038(3) 0.095(2) Uani 1 1 d DG U . . .
H117 H 0.761580 0.616762 0.490545 0.114 Uiso 1 1 calc R U . . .
C116 C 0.8562(6) 0.6709(4) 0.5591(3) 0.109(3) Uani 1 1 d DG U . . .
H116 H 0.820519 0.697126 0.583661 0.130 Uiso 1 1 calc R U . . .
C115 C 0.9434(6) 0.6803(4) 0.5784(3) 0.120(3) Uani 1 1 d DG U . . .
H115 H 0.967325 0.712960 0.616249 0.144 Uiso 1 1 calc R U . . .
C109 C 0.3340(5) 0.2555(4) 0.3202(4) 0.120(4) Uani 1 1 d DG U . . .
H109 H 0.366308 0.267111 0.361368 0.144 Uiso 1 1 calc R U . . .
C114 C 0.3655(4) 0.2857(3) 0.2672(5) 0.118(4) Uani 1 1 d DG U . . .
H114 H 0.419241 0.317922 0.272145 0.142 Uiso 1 1 calc R U . . .
C113 C 0.3182(6) 0.2686(4) 0.2070(4) 0.110(4) Uani 1 1 d DG U . . .
H113 H 0.339707 0.289254 0.170754 0.133 Uiso 1 1 calc R U . . .
C112 C 0.2395(5) 0.2214(4) 0.1997(3) 0.104(3) Uani 1 1 d DG U . . .
H112 H 0.207239 0.209775 0.158586 0.124 Uiso 1 1 calc R U . . .
C111 C 0.2081(4) 0.1912(4) 0.2527(4) 0.102(3) Uani 1 1 d DG U . . .
H111 H 0.154304 0.158963 0.247807 0.122 Uiso 1 1 calc R U . . .
C110 C 0.2553(6) 0.2083(4) 0.3130(3) 0.108(3) Uani 1 1 d DG U . . .
H110 H 0.233837 0.187630 0.349199 0.129 Uiso 1 1 calc R U . . .
C11A C 0.3342(14) 0.8281(12) 0.4209(9) 0.054(4) Uani 0.304(9) 1 d D U P A 2
H11D H 0.328890 0.880408 0.437793 0.081 Uiso 0.304(9) 1 calc R U P A 2
H11E H 0.387981 0.828711 0.402306 0.081 Uiso 0.304(9) 1 calc R U P A 2
H11F H 0.333486 0.795108 0.455853 0.081 Uiso 0.304(9) 1 calc R U P A 2
C12A C 0.1810(14) 0.7893(14) 0.4053(12) 0.055(4) Uani 0.304(9) 1 d D U P A 2
H12D H 0.130069 0.764607 0.376704 0.082 Uiso 0.304(9) 1 calc R U P A 2
H12E H 0.172406 0.840485 0.422605 0.082 Uiso 0.304(9) 1 calc R U P A 2
H12F H 0.190959 0.758144 0.440755 0.082 Uiso 0.304(9) 1 calc R U P A 2

loop_
_atom_site_aniso_label
_atom_site_aniso_U_11
_atom_site_aniso_U_22
_atom_site_aniso_U_33
_atom_site_aniso_U_23
_atom_site_aniso_U_13
_atom_site_aniso_U_12
Sm1 0.01193(11) 0.01553(12) 0.01473(12) 0.00340(9) 0.00288(9) 0.00285(8)
Sm2 0.01152(11) 0.01429(12) 0.01352(12) 0.00101(9) 0.00100(9) 0.00226(8)
N7 0.0088(17) 0.0165(19) 0.019(2) 0.0016(15) -0.0013(15) 0.0022(14)
N8 0.0120(18) 0.020(2) 0.0171(19) 0.0050(16) 0.0040(15) 0.0018(15)
N6 0.0168(19) 0.017(2) 0.017(2) -0.0020(15) -0.0030(15) 0.0039(15)
N1 0.0110(18) 0.0184(19) 0.0174(19) 0.0034(16) 0.0050(15) 0.0044(15)
C53 0.010(2) 0.019(2) 0.031(3) 0.005(2) 0.0013(19) 0.0030(18)
N4 0.0136(19) 0.019(2) 0.022(2) 0.0050(16) 0.0045(16) 0.0028(15)
N5 0.0135(18) 0.0147(19) 0.021(2) 0.0034(16) 0.0015(16) 0.0028(15)
C54 0.011(2) 0.023(2) 0.023(2) 0.010(2) -0.0018(18) -0.0003(18)
C51 0.013(2) 0.031(3) 0.011(2) 0.0031(19) 0.0014(17) 0.0000(19)
N2 0.0113(18) 0.024(2) 0.018(2) 0.0004(16) 0.0002(15) 0.0012(15)
C55 0.018(2) 0.026(3) 0.016(2) 0.0030(19) 0.0007(19) -0.0044(19)
C52 0.016(2) 0.020(2) 0.021(2) -0.0016(19) 0.0013(19) 0.0004(19)
C58 0.014(2) 0.024(3) 0.023(3) 0.010(2) -0.0003(19) 0.0026(19)
C56 0.014(2) 0.022(2) 0.023(2) -0.0035(19) 0.0106(19) -0.0015(18)
C57 0.017(2) 0.018(2) 0.026(3) 0.002(2) 0.006(2) 0.0019(19)
N3 0.035(2) 0.029(2) 0.028(2) 0.0169(19) 0.019(2) 0.016(2)
C96 0.010(2) 0.019(2) 0.020(2) -0.0020(19) 0.0003(18) -0.0025(17)
C13 0.011(2) 0.021(2) 0.025(3) 0.010(2) 0.0054(18) 0.0034(18)
C97 0.018(2) 0.019(2) 0.021(2) 0.0047(19) 0.0077(19) 0.0052(18)
C71 0.016(2) 0.019(2) 0.020(2) -0.0016(19) -0.0002(19) 0.0027(18)
C38 0.015(2) 0.024(3) 0.037(3) 0.013(2) 0.007(2) 0.0065(19)
C80 0.018(2) 0.019(2) 0.022(2) -0.0016(19) -0.0046(19) 0.0075(19)
C92 0.013(2) 0.018(2) 0.020(2) 0.0046(18) 0.0015(18) 0.0056(17)
C79 0.023(3) 0.027(3) 0.021(3) 0.000(2) 0.000(2) 0.008(2)
C67 0.009(2) 0.015(2) 0.025(3) -0.0012(19) -0.0010(18) 0.0004(17)
C9 0.011(2) 0.022(2) 0.028(3) -0.001(2) 0.0033(19) 0.0064(18)
C86 0.024(3) 0.026(3) 0.023(3) -0.002(2) -0.006(2) 0.010(2)
C91 0.014(2) 0.020(2) 0.020(2) 0.0041(19) 0.0048(18) 0.0026(18)
C90 0.023(2) 0.018(2) 0.025(3) 0.000(2) 0.005(2) 0.0067(19)
C14 0.018(2) 0.021(2) 0.024(3) 0.000(2) -0.0019(19) 0.0032(19)
C75 0.020(2) 0.021(2) 0.026(3) -0.001(2) -0.003(2) 0.0059(19)
C87 0.016(2) 0.022(2) 0.024(3) 0.002(2) 0.0013(19) 0.0043(19)
C4 0.016(2) 0.023(3) 0.034(3) 0.010(2) -0.001(2) 0.0030(19)
C78 0.029(3) 0.037(3) 0.020(3) -0.002(2) -0.002(2) 0.009(2)
C81 0.025(3) 0.040(3) 0.021(3) 0.003(2) 0.000(2) -0.002(2)
C34 0.035(3) 0.040(3) 0.034(3) 0.025(3) 0.025(2) 0.025(3)
C106 0.020(2) 0.029(3) 0.022(3) 0.008(2) 0.000(2) 0.001(2)
C39 0.014(2) 0.016(2) 0.031(3) 0.007(2) 0.0068(19) 0.0003(18)
C102 0.016(2) 0.026(3) 0.023(3) 0.006(2) 0.0035(19) 0.007(2)
C98 0.017(2) 0.032(3) 0.025(3) 0.005(2) 0.006(2) 0.003(2)
C76 0.023(3) 0.027(3) 0.034(3) -0.006(2) -0.006(2) 0.002(2)
C3 0.016(2) 0.027(3) 0.033(3) 0.013(2) 0.001(2) 0.006(2)
C93 0.015(2) 0.018(2) 0.024(2) 0.0010(19) 0.0034(19) 0.0038(18)
C63 0.028(3) 0.027(3) 0.037(3) -0.003(2) 0.007(2) 0.009(2)
C94 0.022(3) 0.029(3) 0.023(3) -0.002(2) 0.000(2) 0.005(2)
C62 0.029(3) 0.017(2) 0.020(2) -0.0046(19) 0.002(2) 0.009(2)
C95 0.025(3) 0.022(3) 0.026(3) -0.006(2) 0.002(2) -0.001(2)
C64 0.025(3) 0.024(3) 0.043(3) 0.005(2) 0.000(2) 0.014(2)
C15 0.024(3) 0.026(3) 0.023(3) -0.001(2) 0.000(2) 0.005(2)
C68 0.025(3) 0.023(3) 0.025(3) 0.008(2) 0.006(2) 0.008(2)
C40 0.022(2) 0.022(3) 0.030(3) 0.012(2) 0.007(2) 0.005(2)
C84 0.038(3) 0.024(3) 0.035(3) 0.001(2) -0.014(2) 0.001(2)
C29 0.048(4) 0.030(3) 0.041(3) 0.015(3) 0.028(3) 0.017(3)
C1 0.023(3) 0.031(3) 0.043(3) 0.019(2) 0.006(2) 0.005(2)
C77 0.028(3) 0.039(3) 0.023(3) -0.009(2) -0.008(2) 0.008(2)
C101 0.023(3) 0.042(3) 0.020(3) 0.014(2) 0.004(2) 0.008(2)
C20 0.024(3) 0.036(3) 0.026(3) 0.003(2) 0.007(2) 0.002(2)
C89 0.027(3) 0.027(3) 0.029(3) 0.008(2) 0.005(2) 0.014(2)
C8 0.022(3) 0.026(3) 0.027(3) 0.002(2) 0.008(2) 0.010(2)
C41 0.025(3) 0.023(3) 0.041(3) 0.009(2) 0.006(2) 0.012(2)
C48 0.033(3) 0.021(3) 0.037(3) -0.001(2) -0.008(2) 0.003(2)
C19 0.017(2) 0.036(3) 0.034(3) 0.008(2) 0.000(2) 0.001(2)
C44 0.024(3) 0.019(2) 0.032(3) 0.005(2) 0.003(2) 0.002(2)
C103 0.026(3) 0.045(3) 0.025(3) 0.005(2) 0.007(2) -0.005(2)
C5 0.028(3) 0.024(3) 0.046(3) 0.014(2) 0.009(2) 0.011(2)
C45 0.025(3) 0.030(3) 0.029(3) 0.010(2) 0.001(2) 0.009(2)
C88 0.028(3) 0.028(3) 0.020(2) 0.006(2) -0.001(2) 0.011(2)
C66 0.016(2) 0.017(2) 0.028(3) 0.002(2) -0.0015(19) 0.0016(18)
C43 0.036(3) 0.022(3) 0.031(3) 0.002(2) 0.004(2) 0.006(2)
C61 0.032(3) 0.031(3) 0.025(3) 0.000(2) 0.007(2) 0.015(2)
C2 0.024(3) 0.036(3) 0.041(3) 0.017(3) 0.004(2) 0.007(2)
C65 0.023(3) 0.024(3) 0.029(3) 0.010(2) -0.001(2) 0.005(2)
C85 0.037(3) 0.037(3) 0.025(3) -0.002(2) -0.007(2) 0.013(3)
C100 0.025(3) 0.056(4) 0.030(3) 0.021(3) 0.010(2) 0.006(3)
C30 0.058(4) 0.045(4) 0.038(3) 0.022(3) 0.030(3) 0.020(3)
C16 0.038(3) 0.040(3) 0.024(3) 0.000(2) 0.000(2) 0.004(3)
C42 0.034(3) 0.020(3) 0.044(3) 0.003(2) 0.015(3) 0.010(2)
C17 0.037(3) 0.049(4) 0.034(3) -0.002(3) -0.012(3) -0.002(3)
C99 0.019(3) 0.047(3) 0.034(3) 0.014(3) 0.008(2) -0.001(2)
C10 0.034(3) 0.040(3) 0.031(3) 0.010(2) 0.015(2) 0.022(3)
C46 0.025(3) 0.041(3) 0.035(3) 0.008(3) -0.002(2) 0.010(2)
C50 0.023(3) 0.037(3) 0.090(5) 0.013(3) -0.005(3) 0.001(3)
C108 0.026(3) 0.043(3) 0.041(3) 0.021(3) -0.004(2) 0.000(2)
C104 0.016(3) 0.086(5) 0.037(3) 0.010(3) 0.003(2) 0.005(3)
C59 0.040(3) 0.047(4) 0.035(3) 0.007(3) 0.015(3) 0.021(3)
C74 0.032(3) 0.029(3) 0.034(3) 0.005(2) -0.004(2) -0.007(2)
C47 0.050(4) 0.040(3) 0.032(3) 0.012(3) 0.008(3) 0.010(3)
C23 0.019(3) 0.051(4) 0.042(3) 0.008(3) 0.003(2) -0.002(2)
C33 0.021(3) 0.089(5) 0.046(4) 0.037(4) 0.015(3) 0.017(3)
C73 0.033(3) 0.045(4) 0.046(4) 0.004(3) 0.005(3) -0.011(3)
C28 0.078(3) 0.053(3) 0.071(3) -0.011(2) 0.042(3) -0.012(2)
C7 0.037(3) 0.034(3) 0.035(3) 0.001(2) 0.014(2) 0.017(2)
C24 0.022(3) 0.059(4) 0.059(4) 0.004(3) 0.008(3) 0.000(3)
C6 0.038(3) 0.025(3) 0.057(4) 0.006(3) 0.012(3) 0.017(2)
C70 0.042(4) 0.043(4) 0.091(6) -0.012(4) 0.040(4) -0.007(3)
C25 0.025(3) 0.051(4) 0.070(5) 0.021(3) 0.013(3) -0.002(3)
C60 0.061(4) 0.040(3) 0.027(3) -0.010(3) 0.000(3) 0.022(3)
C82 0.029(3) 0.049(4) 0.053(4) 0.011(3) 0.007(3) 0.007(3)
C22 0.041(4) 0.040(4) 0.078(5) -0.003(3) 0.027(4) 0.002(3)
C18 0.018(3) 0.055(4) 0.047(4) 0.005(3) -0.010(3) -0.008(3)
C31 0.045(4) 0.091(6) 0.050(4) 0.043(4) 0.032(3) 0.024(4)
C83 0.039(4) 0.042(4) 0.087(6) 0.024(4) 0.014(4) 0.006(3)
C105 0.056(4) 0.061(5) 0.040(4) -0.003(3) 0.007(3) -0.031(4)
C49 0.072(5) 0.035(3) 0.044(4) -0.012(3) -0.026(3) 0.018(3)
C107 0.036(3) 0.030(3) 0.031(3) 0.002(2) -0.003(2) 0.000(2)
C129 0.064(5) 0.037(4) 0.107(7) 0.014(4) -0.002(5) 0.002(4)
C128 0.098(7) 0.075(6) 0.060(5) 0.016(4) 0.010(5) 0.047(5)
C127 0.056(5) 0.047(5) 0.105(7) -0.015(5) -0.026(5) 0.021(4)
C132 0.052(5) 0.042(5) 0.150(10) 0.025(6) 0.005(6) 0.016(4)
C131 0.102(7) 0.073(6) 0.084(7) 0.029(5) 0.032(6) 0.054(6)
C130 0.086(6) 0.046(4) 0.071(6) -0.015(4) -0.025(5) 0.018(4)
C21 0.039(4) 0.039(4) 0.072(5) 0.011(3) 0.007(3) 0.001(3)
C69 0.085(5) 0.070(5) 0.026(3) 0.006(3) 0.006(3) 0.052(4)
C32 0.031(3) 0.115(7) 0.057(5) 0.047(5) 0.020(3) 0.015(4)
C72 0.043(4) 0.037(4) 0.076(5) 0.025(3) -0.009(3) -0.004(3)
C35 0.041(3) 0.156(6) 0.056(3) 0.032(4) 0.003(2) 0.008(3)
C26 0.078(3) 0.054(3) 0.072(3) -0.011(2) 0.041(3) -0.012(2)
C36 0.041(3) 0.159(6) 0.062(3) 0.030(4) 0.003(3) 0.007(3)
C12 0.040(5) 0.046(5) 0.069(6) 0.033(4) 0.025(4) 0.015(4)
C37 0.043(3) 0.154(6) 0.057(3) 0.031(4) 0.005(3) 0.005(3)
C11 0.088(7) 0.052(5) 0.038(5) 0.016(4) 0.022(5) 0.037(5)
C121 0.114(6) 0.089(6) 0.090(6) 0.008(5) 0.009(5) 0.013(5)
C126 0.103(6) 0.075(5) 0.133(7) 0.005(5) -0.027(6) -0.001(5)
C125 0.069(5) 0.087(6) 0.144(7) 0.040(5) 0.025(5) -0.007(4)
C124 0.079(5) 0.099(6) 0.105(6) 0.016(5) 0.037(5) 0.025(4)
C123 0.067(5) 0.080(5) 0.094(5) 0.003(4) 0.021(4) 0.010(4)
C122 0.083(5) 0.084(5) 0.090(5) 0.015(4) 0.028(4) 0.006(4)
C27 0.080(3) 0.054(3) 0.073(3) -0.013(2) 0.042(3) -0.012(2)
C120 0.125(7) 0.127(7) 0.108(6) 0.055(5) -0.026(5) -0.015(5)
C119 0.112(6) 0.102(6) 0.095(5) 0.056(4) 0.003(5) 0.013(5)
C118 0.103(5) 0.082(5) 0.072(5) 0.034(4) 0.004(4) -0.004(4)
C117 0.121(6) 0.089(6) 0.075(5) 0.030(4) 0.007(4) 0.008(5)
C116 0.162(7) 0.078(5) 0.086(5) 0.030(4) 0.018(5) 0.005(5)
C115 0.168(7) 0.087(6) 0.084(6) 0.027(5) -0.018(5) -0.036(6)
C109 0.137(9) 0.092(8) 0.133(9) -0.028(6) -0.003(7) 0.068(6)
C114 0.072(6) 0.059(6) 0.229(11) -0.026(7) 0.066(7) 0.017(5)
C113 0.141(9) 0.051(6) 0.172(9) 0.045(6) 0.099(7) 0.045(5)
C112 0.121(8) 0.098(8) 0.109(7) 0.012(6) 0.032(6) 0.060(5)
C111 0.085(7) 0.080(7) 0.148(8) -0.001(6) 0.062(6) 0.008(5)
C110 0.184(10) 0.055(6) 0.106(7) 0.028(5) 0.074(7) 0.037(6)
C11A 0.088(10) 0.049(9) 0.034(8) 0.019(7) 0.006(8) 0.028(9)
C12A 0.065(7) 0.055(7) 0.059(7) 0.031(6) 0.028(6) 0.025(7)

loop_
_atom_type_symbol
_atom_type_description
_atom_type_scat_dispersion_real
_atom_type_scat_dispersion_imag
_atom_type_scat_source
C C 0.0033 0.0016 'International Tables Vol C Tables 4.2.6.8 and 6.1.1.4'
H H 0.0000 0.0000 'International Tables Vol C Tables 4.2.6.8 and 6.1.1.4'
N N 0.0061 0.0033 'International Tables Vol C Tables 4.2.6.8 and 6.1.1.4'
Sm Sm -0.1638 3.4418 'International Tables Vol C Tables 4.2.6.8 and 6.1.1.4'

loop_
_geom_angle_atom_site_label_1
_geom_angle_atom_site_label_2
_geom_angle_atom_site_label_3
_geom_angle
_geom_angle_site_symmetry_1
_geom_angle_site_symmetry_3
_geom_angle_publ_flag
N1 Sm1 C53 151.88(13) . . ?
N1 Sm1 N4 135.84(12) . . ?
N1 Sm1 C54 135.75(13) . . ?
N1 Sm1 C51 106.36(13) . . ?
N1 Sm1 N2 54.98(12) . . ?
N1 Sm1 C55 107.53(13) . . ?
N1 Sm1 C52 134.47(13) . . ?
N1 Sm1 C58 82.89(12) . . ?
N1 Sm1 C56 82.61(13) . . ?
N1 Sm1 C57 72.69(13) . . ?
N1 Sm1 N3 95.59(13) . . ?
C53 Sm1 C54 28.25(14) . . ?
C53 Sm1 C51 53.33(13) . . ?
C53 Sm1 C58 71.53(13) . . ?
N4 Sm1 C53 72.27(13) . . ?
N4 Sm1 C54 81.51(13) . . ?
N4 Sm1 C51 108.44(13) . . ?
N4 Sm1 N2 96.26(13) . . ?
N4 Sm1 C55 104.95(13) . . ?
N4 Sm1 C52 83.54(13) . . ?
N4 Sm1 C58 136.08(13) . . ?
N4 Sm1 C56 133.74(13) . . ?
N4 Sm1 C57 151.39(13) . . ?
N4 Sm1 N3 55.03(13) . . ?
C54 Sm1 C51 71.63(13) . . ?
C54 Sm1 C58 78.29(12) . . ?
C51 Sm1 C58 27.85(14) . . ?
N2 Sm1 C53 135.47(13) . . ?
N2 Sm1 C54 163.33(13) . . ?
N2 Sm1 C51 93.69(12) . . ?
N2 Sm1 C55 158.78(13) . . ?
N2 Sm1 C52 109.75(13) . . ?
N2 Sm1 C58 92.45(12) . . ?
N2 Sm1 C56 129.99(13) . . ?
N2 Sm1 C57 105.87(13) . . ?
C55 Sm1 C53 53.96(14) . . ?
C55 Sm1 C54 28.36(14) . . ?
C55 Sm1 C51 79.25(13) . . ?
C55 Sm1 C52 72.77(13) . . ?
C55 Sm1 C58 71.94(13) . . ?
C55 Sm1 C57 53.98(14) . . ?
C52 Sm1 C53 28.32(13) . . ?
C52 Sm1 C54 53.63(13) . . ?
C52 Sm1 C51 28.12(13) . . ?
C52 Sm1 C58 53.17(13) . . ?
C52 Sm1 C57 72.15(13) . . ?
C56 Sm1 C53 72.94(13) . . ?
C56 Sm1 C54 54.08(14) . . ?
C56 Sm1 C51 72.27(13) . . ?
C56 Sm1 C55 28.79(14) . . ?
C56 Sm1 C52 80.05(13) . . ?
C56 Sm1 C58 53.40(13) . . ?
C56 Sm1 C57 28.40(14) . . ?
C57 Sm1 C53 79.21(13) . . ?
C57 Sm1 C54 72.06(13) . . ?
C57 Sm1 C51 53.13(13) . . ?
C57 Sm1 C58 27.86(13) . . ?
N3 Sm1 C53 104.63(14) . . ?
N3 Sm1 C54 89.77(14) . . ?
N3 Sm1 C51 157.65(13) . . ?
N3 Sm1 N2 102.55(14) . . ?
N3 Sm1 C55 90.29(14) . . ?
N3 Sm1 C52 129.74(14) . . ?
N3 Sm1 C58 160.60(14) . . ?
N3 Sm1 C56 107.20(14) . . ?
N3 Sm1 C57 133.52(14) . . ?
N7 Sm2 N8 55.25(12) . . ?
N7 Sm2 N6 95.94(12) . . ?
N7 Sm2 C53 73.09(12) . . ?
N7 Sm2 N5 135.24(12) . . ?
N7 Sm2 C54 85.06(13) . . ?
N7 Sm2 C51 103.80(13) . . ?
N7 Sm2 C55 110.18(13) . . ?
N7 Sm2 C52 81.16(13) . . ?
N7 Sm2 C58 132.73(13) . . ?
N7 Sm2 C56 137.70(13) . . ?
N7 Sm2 C57 151.73(13) . . ?
N8 Sm2 N6 102.42(12) . . ?
N8 Sm2 C53 106.11(13) . . ?
N8 Sm2 C54 131.46(13) . . ?
N8 Sm2 C51 89.31(12) . . ?
N8 Sm2 C55 158.88(13) . . ?
N8 Sm2 C52 90.38(13) . . ?
N8 Sm2 C58 105.32(13) . . ?
N8 Sm2 C56 158.95(13) . . ?
N8 Sm2 C57 131.54(13) . . ?
N6 Sm2 C53 134.36(13) . . ?
N6 Sm2 C54 109.04(13) . . ?
N6 Sm2 C51 160.26(13) . . ?
N6 Sm2 C55 93.85(13) . . ?
N6 Sm2 C52 162.24(13) . . ?
N6 Sm2 C58 131.32(13) . . ?
N6 Sm2 C56 93.11(13) . . ?
N6 Sm2 C57 107.00(13) . . ?
C53 Sm2 C55 52.84(14) . . ?
C53 Sm2 C56 71.19(13) . . ?
N5 Sm2 N8 94.89(12) . . ?
N5 Sm2 N6 55.06(12) . . ?
N5 Sm2 C53 151.66(12) . . ?
N5 Sm2 C54 133.42(13) . . ?
N5 Sm2 C51 108.71(13) . . ?
N5 Sm2 C55 105.52(13) . . ?
N5 Sm2 C52 136.87(13) . . ?
N5 Sm2 C58 83.24(13) . . ?
N5 Sm2 C56 82.34(13) . . ?
N5 Sm2 C57 72.77(13) . . ?
C54 Sm2 C53 28.14(14) . . ?
C54 Sm2 C55 27.89(14) . . ?
C54 Sm2 C56 53.05(13) . . ?
C51 Sm2 C53 54.02(13) . . ?
C51 Sm2 C54 72.89(13) . . ?
C51 Sm2 C55 79.18(13) . . ?
C51 Sm2 C52 28.45(13) . . ?
C51 Sm2 C56 72.08(13) . . ?
C51 Sm2 C57 54.12(13) . . ?
C52 Sm2 C53 28.11(13) . . ?
C52 Sm2 C54 53.37(13) . . ?
C52 Sm2 C55 71.08(13) . . ?
C52 Sm2 C56 77.99(13) . . ?
C58 Sm2 C53 73.12(13) . . ?
C58 Sm2 C54 80.37(13) . . ?
C58 Sm2 C51 28.95(14) . . ?
C58 Sm2 C55 72.45(13) . . ?
C58 Sm2 C52 54.23(14) . . ?
C58 Sm2 C56 53.66(13) . . ?
C58 Sm2 C57 28.55(14) . . ?
C56 Sm2 C55 27.82(14) . . ?
C57 Sm2 C53 79.04(13) . . ?
C57 Sm2 C54 72.15(13) . . ?
C57 Sm2 C55 53.12(13) . . ?
C57 Sm2 C52 71.93(13) . . ?
C57 Sm2 C56 27.92(14) . . ?
C96 N7 Sm2 94.3(3) . . ?
C96 N7 C92 117.8(4) . . ?
C92 N7 Sm2 146.7(3) . . ?
C96 N8 Sm2 90.2(3) . . ?
C96 N8 C97 115.4(4) . . ?
C97 N8 Sm2 154.1(3) . . ?
C71 N6 Sm2 89.5(3) . . ?
C71 N6 C80 114.0(4) . . ?
C80 N6 Sm2 154.8(3) . . ?
C13 N1 Sm1 93.7(3) . . ?
C13 N1 C9 117.0(4) . . ?
C9 N1 Sm1 145.8(3) . . ?
Sm1 C53 Sm2 100.53(14) . . ?
Sm1 C53 H53 129.5 . . ?
Sm2 C53 H53 130.0 . . ?
C54 C53 Sm1 76.5(3) . . ?
C54 C53 Sm2 75.8(3) . . ?
C54 C53 H53 112.6 . . ?
C52 C53 Sm1 75.3(3) . . ?
C52 C53 Sm2 75.5(3) . . ?
C52 C53 H53 112.6 . . ?
C52 C53 C54 134.8(4) . . ?
C38 N4 Sm1 93.4(3) . . ?
C38 N4 C39 117.6(4) . . ?
C39 N4 Sm1 147.9(3) . . ?
C71 N5 Sm2 94.0(3) . . ?
C71 N5 C67 117.0(4) . . ?
C67 N5 Sm2 145.2(3) . . ?
Sm1 C54 Sm2 100.23(14) . . ?
Sm1 C54 H54 133.6 . . ?
Sm2 C54 H54 126.2 . . ?
C53 C54 Sm1 75.3(3) . . ?
C53 C54 Sm2 76.0(3) . . ?
C53 C54 H54 112.7 . . ?
C55 C54 Sm1 73.8(3) . . ?
C55 C54 Sm2 77.6(3) . . ?
C55 C54 C53 134.5(4) . . ?
C55 C54 H54 112.7 . . ?
Sm1 C51 H51 131.2 . . ?
Sm2 C51 Sm1 101.06(14) . . ?
Sm2 C51 H51 127.7 . . ?
C52 C51 Sm1 73.7(3) . . ?
C52 C51 Sm2 78.0(3) . . ?
C52 C51 H51 112.7 . . ?
C52 C51 C58 134.6(4) . . ?
C58 C51 Sm1 76.8(3) . . ?
C58 C51 Sm2 74.7(3) . . ?
C58 C51 H51 112.7 . . ?
C13 N2 Sm1 89.7(3) . . ?
C13 N2 C14 114.0(4) . . ?
C14 N2 Sm1 155.0(3) . . ?
Sm1 C55 Sm2 100.51(14) . . ?
Sm1 C55 H55 127.7 . . ?
Sm2 C55 H55 131.8 . . ?
C54 C55 Sm1 77.9(3) . . ?
C54 C55 Sm2 74.5(3) . . ?
C54 C55 H55 112.4 . . ?
C54 C55 C56 135.1(4) . . ?
C56 C55 Sm1 75.2(3) . . ?
C56 C55 Sm2 76.0(3) . . ?
C56 C55 H55 112.4 . . ?
Sm1 C52 Sm2 101.12(15) . . ?
Sm1 C52 H52 125.5 . . ?
Sm2 C52 H52 133.3 . . ?
C53 C52 Sm1 76.4(3) . . ?
C53 C52 Sm2 76.3(3) . . ?
C53 C52 C51 135.6(5) . . ?
C53 C52 H52 112.2 . . ?
C51 C52 Sm1 78.2(3) . . ?
C51 C52 Sm2 73.6(3) . . ?
C51 C52 H52 112.2 . . ?
Sm1 C58 H58 133.9 . . ?
Sm2 C58 Sm1 101.10(14) . . ?
Sm2 C58 H58 125.0 . . ?
C51 C58 Sm1 75.3(3) . . ?
C51 C58 Sm2 76.4(3) . . ?
C51 C58 H58 112.7 . . ?
C57 C58 Sm1 73.6(3) . . ?
C57 C58 Sm2 78.0(3) . . ?
C57 C58 C51 134.5(4) . . ?
C57 C58 H58 112.7 . . ?
Sm1 C56 Sm2 100.84(14) . . ?
Sm1 C56 H56 126.3 . . ?
Sm2 C56 H56 132.9 . . ?
C55 C56 Sm1 76.1(3) . . ?
C55 C56 Sm2 76.2(3) . . ?
C55 C56 H56 112.6 . . ?
C57 C56 Sm1 77.7(3) . . ?
C57 C56 Sm2 73.5(3) . . ?
C57 C56 C55 134.9(4) . . ?
C57 C56 H56 112.6 . . ?
Sm1 C57 H57 129.0 . . ?
Sm2 C57 Sm1 101.22(15) . . ?
Sm2 C57 H57 129.8 . . ?
C58 C57 Sm1 78.5(3) . . ?
C58 C57 Sm2 73.4(3) . . ?
C58 C57 H57 112.2 . . ?
C56 C57 Sm1 73.9(3) . . ?
C56 C57 Sm2 78.5(3) . . ?
C56 C57 C58 135.6(5) . . ?
C56 C57 H57 112.2 . . ?
C38 N3 Sm1 90.7(3) . . ?
C38 N3 C34 115.9(4) . . ?
C34 N3 Sm1 153.4(3) . . ?
N7 C96 N8 120.2(4) . . ?
N7 C96 H96 119.9 . . ?
N8 C96 H96 119.9 . . ?
N1 C13 N2 121.1(4) . . ?
N1 C13 H13 119.5 . . ?
N2 C13 H13 119.5 . . ?
C102 C97 N8 120.1(4) . . ?
C102 C97 C98 118.9(4) . . ?
C98 C97 N8 120.9(4) . . ?
N6 C71 H71 119.6 . . ?
N5 C71 N6 120.9(4) . . ?
N5 C71 H71 119.6 . . ?
N4 C38 N3 120.8(4) . . ?
N4 C38 H38 119.6 . . ?
N3 C38 H38 119.6 . . ?
C79 C80 N6 118.7(4) . . ?
C79 C80 C75 119.5(4) . . ?
C75 C80 N6 121.8(4) . . ?
C91 C92 N7 122.5(4) . . ?
C91 C92 C87 119.5(4) . . ?
C87 C92 N7 117.9(4) . . ?
C80 C79 C81 122.1(4) . . ?
C78 C79 C80 119.7(5) . . ?
C78 C79 C81 118.1(5) . . ?
C62 C67 N5 122.2(4) . . ?
C66 C67 N5 118.2(4) . . ?
C66 C67 C62 119.6(4) . . ?
N1 C9 C4 121.3(4) . . ?
C8 C9 N1 118.9(4) . . ?
C8 C9 C4 119.8(4) . . ?
C87 C86 H86 107.4 . . ?
C87 C86 C84 111.0(4) . . ?
C87 C86 C85 114.2(4) . . ?
C84 C86 H86 107.4 . . ?
C84 C86 C85 108.9(4) . . ?
C85 C86 H86 107.4 . . ?
C92 C91 C93 123.3(4) . . ?
C90 C91 C92 118.9(4) . . ?
C90 C91 C93 117.7(4) . . ?
C91 C90 H90 119.1 . . ?
C89 C90 C91 121.7(5) . . ?
C89 C90 H90 119.1 . . ?
C15 C14 N2 118.7(4) . . ?
C19 C14 N2 121.9(4) . . ?
C19 C14 C15 119.4(5) . . ?
C80 C75 C74 124.1(4) . . ?
C76 C75 C80 118.2(5) . . ?
C76 C75 C74 117.7(5) . . ?
C92 C87 C86 120.9(4) . . ?
C88 C87 C92 119.0(4) . . ?
C88 C87 C86 120.0(4) . . ?
C9 C4 C3 124.2(4) . . ?
C5 C4 C9 118.3(5) . . ?
C5 C4 C3 117.5(4) . . ?
C79 C78 H78 119.5 . . ?
C77 C78 C79 121.1(5) . . ?
C77 C78 H78 119.5 . . ?
C79 C81 H81 107.3 . . ?
C79 C81 C82 109.0(5) . . ?
C82 C81 H81 107.3 . . ?
C83 C81 C79 113.5(5) . . ?
C83 C81 H81 107.3 . . ?
C83 C81 C82 112.1(5) . . ?
C29 C34 N3 119.0(5) . . ?
C29 C34 C33 121.3(5) . . ?
C33 C34 N3 119.7(5) . . ?
C102 C106 H106 108.4 . . ?
C102 C106 C108 114.4(4) . . ?
C102 C106 C107 108.9(4) . . ?
C108 C106 H106 108.4 . . ?
C107 C106 H106 108.4 . . ?
C107 C106 C108 108.4(4) . . ?
C40 C39 N4 122.1(4) . . ?
C40 C39 C44 119.8(4) . . ?
C44 C39 N4 118.0(4) . . ?
C97 C102 C106 120.5(4) . . ?
C101 C102 C97 119.5(4) . . ?
C101 C102 C106 119.8(4) . . ?
C97 C98 C103 123.7(4) . . ?
C99 C98 C97 119.1(5) . . ?
C99 C98 C103 117.2(4) . . ?
C75 C76 H76 119.0 . . ?
C77 C76 C75 122.1(5) . . ?
C77 C76 H76 119.0 . . ?
C4 C3 H3 108.1 . . ?
C4 C3 C1 112.2(4) . . ?
C4 C3 C2 111.5(4) . . ?
C1 C3 H3 108.1 . . ?
C2 C3 H3 108.1 . . ?
C2 C3 C1 108.7(4) . . ?
C91 C93 H93 107.9 . . ?
C91 C93 C94 110.5(4) . . ?
C91 C93 C95 113.2(4) . . ?
C94 C93 H93 107.9 . . ?
C95 C93 H93 107.9 . . ?
C95 C93 C94 109.2(4) . . ?
C62 C63 H63 118.9 . . ?
C64 C63 H63 118.9 . . ?
C64 C63 C62 122.1(5) . . ?
C93 C94 H94A 109.5 . . ?
C93 C94 H94B 109.5 . . ?
C93 C94 H94C 109.5 . . ?
H94A C94 H94B 109.5 . . ?
H94A C94 H94C 109.5 . . ?
H94B C94 H94C 109.5 . . ?
C67 C62 C61 124.1(4) . . ?
C63 C62 C67 118.7(5) . . ?
C63 C62 C61 117.2(4) . . ?
C93 C95 H95A 109.5 . . ?
C93 C95 H95B 109.5 . . ?
C93 C95 H95C 109.5 . . ?
H95A C95 H95B 109.5 . . ?
H95A C95 H95C 109.5 . . ?
H95B C95 H95C 109.5 . . ?
C63 C64 H64 120.4 . . ?
C63 C64 C65 119.1(5) . . ?
C65 C64 H64 120.4 . . ?
C14 C15 C20 121.4(4) . . ?
C16 C15 C14 119.8(5) . . ?
C16 C15 C20 118.4(5) . . ?
C66 C68 H68 107.3 . . ?
C66 C68 C70 110.2(4) . . ?
C66 C68 C69 113.7(4) . . ?
C70 C68 H68 107.3 . . ?
C70 C68 C69 110.7(6) . . ?
C69 C68 H68 107.3 . . ?
C39 C40 C45 124.3(4) . . ?
C41 C40 C39 119.1(5) . . ?
C41 C40 C45 116.6(4) . . ?
C86 C84 H84A 109.5 . . ?
C86 C84 H84B 109.5 . . ?
C86 C84 H84C 109.5 . . ?
H84A C84 H84B 109.5 . . ?
H84A C84 H84C 109.5 . . ?
H84B C84 H84C 109.5 . . ?
C34 C29 C28 122.5(5) . . ?
C30 C29 C34 119.1(6) . . ?
C30 C29 C28 118.1(6) . . ?
C3 C1 H1A 109.5 . . ?
C3 C1 H1B 109.5 . . ?
C3 C1 H1C 109.5 . . ?
H1A C1 H1B 109.5 . . ?
H1A C1 H1C 109.5 . . ?
H1B C1 H1C 109.5 . . ?
C78 C77 C76 119.4(5) . . ?
C78 C77 H77 120.3 . . ?
C76 C77 H77 120.3 . . ?
C102 C101 H101 119.3 . . ?
C100 C101 C102 121.4(5) . . ?
C100 C101 H101 119.3 . . ?
C15 C20 H20 106.5 . . ?
C15 C20 C22 114.2(5) . . ?
C22 C20 H20 106.5 . . ?
C21 C20 C15 110.9(5) . . ?
C21 C20 H20 106.5 . . ?
C21 C20 C22 111.7(5) . . ?
C90 C89 H89 120.5 . . ?
C90 C89 C88 119.1(5) . . ?
C88 C89 H89 120.5 . . ?
C9 C8 C10 120.5(4) . . ?
C7 C8 C9 119.2(5) . . ?
C7 C8 C10 120.2(5) . . ?
C40 C41 H41 119.7 . . ?
C42 C41 C40 120.6(5) . . ?
C42 C41 H41 119.7 . . ?
C44 C48 H48 107.8 . . ?
C44 C48 C50 110.4(5) . . ?
C44 C48 C49 113.4(5) . . ?
C50 C48 H48 107.8 . . ?
C49 C48 H48 107.8 . . ?
C49 C48 C50 109.4(5) . . ?
C14 C19 C23 123.5(5) . . ?
C18 C19 C14 118.5(5) . . ?
C18 C19 C23 117.9(5) . . ?
C39 C44 C48 120.2(4) . . ?
C43 C44 C39 119.0(5) . . ?
C43 C44 C48 120.7(5) . . ?
C98 C103 H103 108.1 . . ?
C98 C103 C104 110.8(5) . . ?
C98 C103 C105 111.9(5) . . ?
C104 C103 H103 108.1 . . ?
C104 C103 C105 109.8(5) . . ?
C105 C103 H103 108.1 . . ?
C4 C5 H5 119.2 . . ?
C6 C5 C4 121.6(5) . . ?
C6 C5 H5 119.2 . . ?
C40 C45 H45 108.1 . . ?
C40 C45 C47 110.1(4) . . ?
C46 C45 C40 112.9(4) . . ?
C46 C45 H45 108.1 . . ?
C46 C45 C47 109.4(4) . . ?
C47 C45 H45 108.1 . . ?
C87 C88 H88 119.1 . . ?
C89 C88 C87 121.7(5) . . ?
C89 C88 H88 119.1 . . ?
C67 C66 C68 120.8(4) . . ?
C65 C66 C67 119.1(5) . . ?
C65 C66 C68 120.1(4) . . ?
C44 C43 H43 119.3 . . ?
C42 C43 C44 121.4(5) . . ?
C42 C43 H43 119.3 . . ?
C62 C61 H61 107.8 . . ?
C62 C61 C59 113.0(4) . . ?
C59 C61 H61 107.8 . . ?
C60 C61 C62 110.8(5) . . ?
C60 C61 H61 107.8 . . ?
C60 C61 C59 109.5(5) . . ?
C3 C2 H2A 109.5 . . ?
C3 C2 H2B 109.5 . . ?
C3 C2 H2C 109.5 . . ?
H2A C2 H2B 109.5 . . ?
H2A C2 H2C 109.5 . . ?
H2B C2 H2C 109.5 . . ?
C64 C65 C66 121.3(5) . . ?
C64 C65 H65 119.3 . . ?
C66 C65 H65 119.3 . . ?
C86 C85 H85A 109.5 . . ?
C86 C85 H85B 109.5 . . ?
C86 C85 H85C 109.5 . . ?
H85A C85 H85B 109.5 . . ?
H85A C85 H85C 109.5 . . ?
H85B C85 H85C 109.5 . . ?
C101 C100 H100 120.5 . . ?
C99 C100 C101 119.1(5) . . ?
C99 C100 H100 120.5 . . ?
C29 C30 H30 119.9 . . ?
C31 C30 C29 120.2(7) . . ?
C31 C30 H30 119.9 . . ?
C15 C16 H16 119.5 . . ?
C17 C16 C15 121.0(5) . . ?
C17 C16 H16 119.5 . . ?
C41 C42 C43 120.1(5) . . ?
C41 C42 H42 120.0 . . ?
C43 C42 H42 120.0 . . ?
C16 C17 H17 120.2 . . ?
C16 C17 C18 119.6(5) . . ?
C18 C17 H17 120.2 . . ?
C98 C99 H99 119.0 . . ?
C100 C99 C98 122.0(5) . . ?
C100 C99 H99 119.0 . . ?
C8 C10 H10 108.1 . . ?
C8 C10 H10A 112.8 . . ?
C8 C10 C12 108.2(5) . . ?
C8 C10 C11A 103.2(9) . . ?
C8 C10 C12A 111.0(9) . . ?
C12 C10 H10 108.1 . . ?
C11 C10 C8 116.8(6) . . ?
C11 C10 H10 108.1 . . ?
C11 C10 C12 107.3(7) . . ?
C11A C10 H10A 112.8 . . ?
C12A C10 H10A 112.8 . . ?
C12A C10 C11A 103.3(14) . . ?
C45 C46 H46A 109.5 . . ?
C45 C46 H46B 109.5 . . ?
C45 C46 H46C 109.5 . . ?
H46A C46 H46B 109.5 . . ?
H46A C46 H46C 109.5 . . ?
H46B C46 H46C 109.5 . . ?
C48 C50 H50A 109.5 . . ?
C48 C50 H50B 109.5 . . ?
C48 C50 H50C 109.5 . . ?
H50A C50 H50B 109.5 . . ?
H50A C50 H50C 109.5 . . ?
H50B C50 H50C 109.5 . . ?
C106 C108 H10B 109.5 . . ?
C106 C108 H10C 109.5 . . ?
C106 C108 H10D 109.5 . . ?
H10B C108 H10C 109.5 . . ?
H10B C108 H10D 109.5 . . ?
H10C C108 H10D 109.5 . . ?
C103 C104 H10E 109.5 . . ?
C103 C104 H10F 109.5 . . ?
C103 C104 H10G 109.5 . . ?
H10E C104 H10F 109.5 . . ?
H10E C104 H10G 109.5 . . ?
H10F C104 H10G 109.5 . . ?
C61 C59 H59A 109.5 . . ?
C61 C59 H59B 109.5 . . ?
C61 C59 H59C 109.5 . . ?
H59A C59 H59B 109.5 . . ?
H59A C59 H59C 109.5 . . ?
H59B C59 H59C 109.5 . . ?
C75 C74 H74 108.5 . . ?
C75 C74 C73 111.1(5) . . ?
C75 C74 C72 112.0(5) . . ?
C73 C74 H74 108.5 . . ?
C72 C74 H74 108.5 . . ?
C72 C74 C73 108.1(5) . . ?
C45 C47 H47A 109.5 . . ?
C45 C47 H47B 109.5 . . ?
C45 C47 H47C 109.5 . . ?
H47A C47 H47B 109.5 . . ?
H47A C47 H47C 109.5 . . ?
H47B C47 H47C 109.5 . . ?
C19 C23 H23 108.5 . . ?
C19 C23 C24 111.6(5) . . ?
C19 C23 C25 111.4(5) . . ?
C24 C23 H23 108.5 . . ?
C25 C23 H23 108.5 . . ?
C25 C23 C24 108.4(5) . . ?
C34 C33 C35 126.0(6) . . ?
C32 C33 C34 116.6(6) . . ?
C32 C33 C35 117.2(6) . . ?
C74 C73 H73A 109.5 . . ?
C74 C73 H73B 109.5 . . ?
C74 C73 H73C 109.5 . . ?
H73A C73 H73B 109.5 . . ?
H73A C73 H73C 109.5 . . ?
H73B C73 H73C 109.5 . . ?
C29 C28 H28 107.8 . . ?
C29 C28 C26 110.2(6) . . ?
C26 C28 H28 107.8 . . ?
C27 C28 C29 112.4(6) . . ?
C27 C28 H28 107.8 . . ?
C27 C28 C26 110.8(8) . . ?
C8 C7 H7 119.5 . . ?
C6 C7 C8 121.0(5) . . ?
C6 C7 H7 119.5 . . ?
C23 C24 H24A 109.5 . . ?
C23 C24 H24B 109.5 . . ?
C23 C24 H24C 109.5 . . ?
H24A C24 H24B 109.5 . . ?
H24A C24 H24C 109.5 . . ?
H24B C24 H24C 109.5 . . ?
C5 C6 C7 119.9(5) . . ?
C5 C6 H6 120.0 . . ?
C7 C6 H6 120.0 . . ?
C68 C70 H70A 109.5 . . ?
C68 C70 H70B 109.5 . . ?
C68 C70 H70C 109.5 . . ?
H70A C70 H70B 109.5 . . ?
H70A C70 H70C 109.5 . . ?
H70B C70 H70C 109.5 . . ?
C23 C25 H25A 109.5 . . ?
C23 C25 H25B 109.5 . . ?
C23 C25 H25C 109.5 . . ?
H25A C25 H25B 109.5 . . ?
H25A C25 H25C 109.5 . . ?
H25B C25 H25C 109.5 . . ?
C61 C60 H60A 109.5 . . ?
C61 C60 H60B 109.5 . . ?
C61 C60 H60C 109.5 . . ?
H60A C60 H60B 109.5 . . ?
H60A C60 H60C 109.5 . . ?
H60B C60 H60C 109.5 . . ?
C81 C82 H82A 109.5 . . ?
C81 C82 H82B 109.5 . . ?
C81 C82 H82C 109.5 . . ?
H82A C82 H82B 109.5 . . ?
H82A C82 H82C 109.5 . . ?
H82B C82 H82C 109.5 . . ?
C20 C22 H22A 109.5 . . ?
C20 C22 H22B 109.5 . . ?
C20 C22 H22C 109.5 . . ?
H22A C22 H22B 109.5 . . ?
H22A C22 H22C 109.5 . . ?
H22B C22 H22C 109.5 . . ?
C19 C18 H18 119.2 . . ?
C17 C18 C19 121.6(5) . . ?
C17 C18 H18 119.2 . . ?
C30 C31 H31 119.7 . . ?
C30 C31 C32 120.5(6) . . ?
C32 C31 H31 119.7 . . ?
C81 C83 H83A 109.5 . . ?
C81 C83 H83B 109.5 . . ?
C81 C83 H83C 109.5 . . ?
H83A C83 H83B 109.5 . . ?
H83A C83 H83C 109.5 . . ?
H83B C83 H83C 109.5 . . ?
C103 C105 H10H 109.5 . . ?
C103 C105 H10I 109.5 . . ?
C103 C105 H10J 109.5 . . ?
H10H C105 H10I 109.5 . . ?
H10H C105 H10J 109.5 . . ?
H10I C105 H10J 109.5 . . ?
C48 C49 H49A 109.5 . . ?
C48 C49 H49B 109.5 . . ?
C48 C49 H49C 109.5 . . ?
H49A C49 H49B 109.5 . . ?
H49A C49 H49C 109.5 . . ?
H49B C49 H49C 109.5 . . ?
C106 C107 H10K 109.5 . . ?
C106 C107 H10L 109.5 . . ?
C106 C107 H10M 109.5 . . ?
H10K C107 H10L 109.5 . . ?
H10K C107 H10M 109.5 . . ?
H10L C107 H10M 109.5 . . ?
C128 C129 H129 120.0 . . ?
C128 C129 C130 120.0 . . ?
C130 C129 H129 120.0 . . ?
C129 C128 H128 120.0 . . ?
C129 C128 C127 120.0 . . ?
C127 C128 H128 120.0 . . ?
C128 C127 H127 120.0 . . ?
C132 C127 C128 120.0 . . ?
C132 C127 H127 120.0 . . ?
C127 C132 H132 120.0 . . ?
C131 C132 C127 120.0 . . ?
C131 C132 H132 120.0 . . ?
C132 C131 H131 120.0 . . ?
C130 C131 C132 120.0 . . ?
C130 C131 H131 120.0 . . ?
C129 C130 H130 120.0 . . ?
C131 C130 C129 120.0 . . ?
C131 C130 H130 120.0 . . ?
C20 C21 H21A 109.5 . . ?
C20 C21 H21B 109.5 . . ?
C20 C21 H21C 109.5 . . ?
H21A C21 H21B 109.5 . . ?
H21A C21 H21C 109.5 . . ?
H21B C21 H21C 109.5 . . ?
C68 C69 H69A 109.5 . . ?
C68 C69 H69B 109.5 . . ?
C68 C69 H69C 109.5 . . ?
H69A C69 H69B 109.5 . . ?
H69A C69 H69C 109.5 . . ?
H69B C69 H69C 109.5 . . ?
C33 C32 H32 118.9 . . ?
C31 C32 C33 122.1(7) . . ?
C31 C32 H32 118.9 . . ?
C74 C72 H72A 109.5 . . ?
C74 C72 H72B 109.5 . . ?
C74 C72 H72C 109.5 . . ?
H72A C72 H72B 109.5 . . ?
H72A C72 H72C 109.5 . . ?
H72B C72 H72C 109.5 . . ?
C33 C35 H35 106.9 . . ?
C36 C35 C33 113.9(8) . . ?
C36 C35 H35 106.9 . . ?
C36 C35 C37 108.6(8) . . ?
C37 C35 C33 113.2(7) . . ?
C37 C35 H35 106.9 . . ?
C28 C26 H26A 109.5 . . ?
C28 C26 H26B 109.5 . . ?
C28 C26 H26C 109.5 . . ?
H26A C26 H26B 109.5 . . ?
H26A C26 H26C 109.5 . . ?
H26B C26 H26C 109.5 . . ?
C35 C36 H36A 109.7 . . ?
C35 C36 H36B 110.2 . . ?
C35 C36 H36C 108.5 . . ?
H36A C36 H36B 109.5 . . ?
H36A C36 H36C 109.4 . . ?
H36B C36 H36C 109.5 . . ?
C10 C12 H12A 109.5 . . ?
C10 C12 H12B 109.5 . . ?
C10 C12 H12C 109.5 . . ?
H12A C12 H12B 109.5 . . ?
H12A C12 H12C 109.5 . . ?
H12B C12 H12C 109.5 . . ?
C35 C37 H37A 109.5 . . ?
C35 C37 H37B 109.5 . . ?
C35 C37 H37C 109.5 . . ?
H37A C37 H37B 109.5 . . ?
H37A C37 H37C 109.5 . . ?
H37B C37 H37C 109.5 . . ?
C10 C11 H11A 109.5 . . ?
C10 C11 H11B 109.5 . . ?
C10 C11 H11C 109.5 . . ?
H11A C11 H11B 109.5 . . ?
H11A C11 H11C 109.5 . . ?
H11B C11 H11C 109.5 . . ?
C126 C121 H121 120.0 . . ?
C126 C121 C122 120.0 . . ?
C122 C121 H121 120.0 . . ?
C121 C126 H126 120.0 . . ?
C121 C126 C125 120.0 . . ?
C125 C126 H126 120.0 . . ?
C126 C125 H125 120.0 . . ?
C126 C125 C124 120.0 . . ?
C124 C125 H125 120.0 . . ?
C125 C124 H124 120.0 . . ?
C123 C124 C125 120.0 . . ?
C123 C124 H124 120.0 . . ?
C124 C123 H123 120.0 . . ?
C122 C123 C124 120.0 . . ?
C122 C123 H123 120.0 . . ?
C121 C122 H122 120.0 . . ?
C123 C122 C121 120.0 . . ?
C123 C122 H122 120.0 . . ?
C28 C27 H27A 109.5 . . ?
C28 C27 H27B 109.5 . . ?
C28 C27 H27C 109.5 . . ?
H27A C27 H27B 109.5 . . ?
H27A C27 H27C 109.5 . . ?
H27B C27 H27C 109.5 . . ?
C119 C120 H120 120.0 . . ?
C119 C120 C115 120.0 . . ?
C115 C120 H120 120.0 . . ?
C120 C119 H119 120.0 . . ?
C120 C119 C118 120.0 . . ?
C118 C119 H119 120.0 . . ?
C119 C118 H118 120.0 . . ?
C119 C118 C117 120.0 . . ?
C117 C118 H118 120.0 . . ?
C118 C117 H117 120.0 . . ?
C118 C117 C116 120.0 . . ?
C116 C117 H117 120.0 . . ?
C117 C116 H116 120.0 . . ?
C115 C116 C117 120.0 . . ?
C115 C116 H116 120.0 . . ?
C120 C115 H115 120.0 . . ?
C116 C115 C120 120.0 . . ?
C116 C115 H115 120.0 . . ?
C114 C109 H109 120.0 . . ?
C114 C109 C110 120.0 . . ?
C110 C109 H109 120.0 . . ?
C109 C114 H114 120.0 . . ?
C113 C114 C109 120.0 . . ?
C113 C114 H114 120.0 . . ?
C114 C113 H113 120.0 . . ?
C114 C113 C112 120.0 . . ?
C112 C113 H113 120.0 . . ?
C113 C112 H112 120.0 . . ?
C111 C112 C113 120.0 . . ?
C111 C112 H112 120.0 . . ?
C112 C111 H111 120.0 . . ?
C112 C111 C110 120.0 . . ?
C110 C111 H111 120.0 . . ?
C109 C110 H110 120.0 . . ?
C111 C110 C109 120.0 . . ?
C111 C110 H110 120.0 . . ?
C10 C11A H11D 109.5 . . ?
C10 C11A H11E 109.5 . . ?
C10 C11A H11F 109.5 . . ?
H11D C11A H11E 109.5 . . ?
H11D C11A H11F 109.5 . . ?
H11E C11A H11F 109.5 . . ?
C10 C12A H12D 109.5 . . ?
C10 C12A H12E 109.5 . . ?
C10 C12A H12F 109.5 . . ?
H12D C12A H12E 109.5 . . ?
H12D C12A H12F 109.5 . . ?
H12E C12A H12F 109.5 . . ?

loop_
_geom_bond_atom_site_label_1
_geom_bond_atom_site_label_2
_geom_bond_distance
_geom_bond_site_symmetry_2
_geom_bond_publ_flag
Sm1 N1 2.447(4) . ?
Sm1 C53 2.877(4) . ?
Sm1 N4 2.458(4) . ?
Sm1 C54 2.891(4) . ?
Sm1 C51 2.919(4) . ?
Sm1 N2 2.534(4) . ?
Sm1 C55 2.840(5) . ?
Sm1 C52 2.862(5) . ?
Sm1 C58 2.938(5) . ?
Sm1 C56 2.828(5) . ?
Sm1 C57 2.876(5) . ?
Sm1 N3 2.511(4) . ?
Sm2 N7 2.437(4) . ?
Sm2 N8 2.525(4) . ?
Sm2 N6 2.541(4) . ?
Sm2 C53 2.896(5) . ?
Sm2 N5 2.440(4) . ?
Sm2 C54 2.893(4) . ?
Sm2 C51 2.830(4) . ?
Sm2 C55 2.933(5) . ?
Sm2 C52 2.886(5) . ?
Sm2 C58 2.809(4) . ?
Sm2 C56 2.930(4) . ?
Sm2 C57 2.867(5) . ?
N7 C96 1.324(6) . ?
N7 C92 1.423(6) . ?
N8 C96 1.332(6) . ?
N8 C97 1.446(6) . ?
N6 C71 1.327(6) . ?
N6 C80 1.446(6) . ?
N1 C13 1.319(6) . ?
N1 C9 1.423(6) . ?
C53 H53 0.9500 . ?
C53 C54 1.407(7) . ?
C53 C52 1.404(7) . ?
N4 C38 1.312(6) . ?
N4 C39 1.428(6) . ?
N5 C71 1.322(6) . ?
N5 C67 1.422(6) . ?
C54 H54 0.9500 . ?
C54 C55 1.405(7) . ?
C51 H51 0.9500 . ?
C51 C52 1.405(7) . ?
C51 C58 1.410(7) . ?
N2 C13 1.324(6) . ?
N2 C14 1.443(6) . ?
C55 H55 0.9500 . ?
C55 C56 1.409(7) . ?
C52 H52 0.9500 . ?
C58 H58 0.9500 . ?
C58 C57 1.401(7) . ?
C56 H56 0.9500 . ?
C56 C57 1.400(7) . ?
C57 H57 0.9500 . ?
N3 C38 1.329(7) . ?
N3 C34 1.441(6) . ?
C96 H96 0.9500 . ?
C13 H13 0.9500 . ?
C97 C102 1.409(7) . ?
C97 C98 1.413(7) . ?
C71 H71 0.9500 . ?
C38 H38 0.9500 . ?
C80 C79 1.402(7) . ?
C80 C75 1.415(7) . ?
C92 C91 1.410(6) . ?
C92 C87 1.419(6) . ?
C79 C78 1.398(7) . ?
C79 C81 1.517(7) . ?
C67 C62 1.412(7) . ?
C67 C66 1.409(7) . ?
C9 C4 1.426(7) . ?
C9 C8 1.409(7) . ?
C86 H86 1.0000 . ?
C86 C87 1.523(7) . ?
C86 C84 1.528(8) . ?
C86 C85 1.532(7) . ?
C91 C90 1.395(7) . ?
C91 C93 1.529(6) . ?
C90 H90 0.9500 . ?
C90 C89 1.382(7) . ?
C14 C15 1.409(7) . ?
C14 C19 1.404(7) . ?
C75 C76 1.399(7) . ?
C75 C74 1.527(7) . ?
C87 C88 1.388(7) . ?
C4 C3 1.527(7) . ?
C4 C5 1.390(7) . ?
C78 H78 0.9500 . ?
C78 C77 1.371(8) . ?
C81 H81 1.0000 . ?
C81 C82 1.518(8) . ?
C81 C83 1.516(8) . ?
C34 C29 1.407(9) . ?
C34 C33 1.419(9) . ?
C106 H106 1.0000 . ?
C106 C102 1.514(7) . ?
C106 C108 1.544(7) . ?
C106 C107 1.522(7) . ?
C39 C40 1.411(7) . ?
C39 C44 1.416(7) . ?
C102 C101 1.396(7) . ?
C98 C103 1.523(7) . ?
C98 C99 1.396(7) . ?
C76 H76 0.9500 . ?
C76 C77 1.376(8) . ?
C3 H3 1.0000 . ?
C3 C1 1.537(7) . ?
C3 C2 1.531(7) . ?
C93 H93 1.0000 . ?
C93 C94 1.535(7) . ?
C93 C95 1.533(6) . ?
C63 H63 0.9500 . ?
C63 C62 1.396(7) . ?
C63 C64 1.368(8) . ?
C94 H94A 0.9800 . ?
C94 H94B 0.9800 . ?
C94 H94C 0.9800 . ?
C62 C61 1.531(7) . ?
C95 H95A 0.9800 . ?
C95 H95B 0.9800 . ?
C95 H95C 0.9800 . ?
C64 H64 0.9500 . ?
C64 C65 1.385(7) . ?
C15 C20 1.511(7) . ?
C15 C16 1.388(7) . ?
C68 H68 1.0000 . ?
C68 C66 1.512(7) . ?
C68 C70 1.523(8) . ?
C68 C69 1.526(8) . ?
C40 C41 1.403(7) . ?
C40 C45 1.530(7) . ?
C84 H84A 0.9800 . ?
C84 H84B 0.9800 . ?
C84 H84C 0.9800 . ?
C29 C30 1.406(8) . ?
C29 C28 1.510(10) . ?
C1 H1A 0.9800 . ?
C1 H1B 0.9800 . ?
C1 H1C 0.9800 . ?
C77 H77 0.9500 . ?
C101 H101 0.9500 . ?
C101 C100 1.377(8) . ?
C20 H20 1.0000 . ?
C20 C22 1.512(8) . ?
C20 C21 1.511(8) . ?
C89 H89 0.9500 . ?
C89 C88 1.383(7) . ?
C8 C10 1.518(7) . ?
C8 C7 1.392(7) . ?
C41 H41 0.9500 . ?
C41 C42 1.382(8) . ?
C48 H48 1.0000 . ?
C48 C44 1.518(7) . ?
C48 C50 1.533(8) . ?
C48 C49 1.528(8) . ?
C19 C23 1.533(8) . ?
C19 C18 1.402(8) . ?
C44 C43 1.386(7) . ?
C103 H103 1.0000 . ?
C103 C104 1.536(9) . ?
C103 C105 1.538(8) . ?
C5 H5 0.9500 . ?
C5 C6 1.379(8) . ?
C45 H45 1.0000 . ?
C45 C46 1.526(7) . ?
C45 C47 1.537(7) . ?
C88 H88 0.9500 . ?
C66 C65 1.398(7) . ?
C43 H43 0.9500 . ?
C43 C42 1.384(8) . ?
C61 H61 1.0000 . ?
C61 C59 1.537(8) . ?
C61 C60 1.530(8) . ?
C2 H2A 0.9800 . ?
C2 H2B 0.9800 . ?
C2 H2C 0.9800 . ?
C65 H65 0.9500 . ?
C85 H85A 0.9800 . ?
C85 H85B 0.9800 . ?
C85 H85C 0.9800 . ?
C100 H100 0.9500 . ?
C100 C99 1.373(8) . ?
C30 H30 0.9500 . ?
C30 C31 1.376(10) . ?
C16 H16 0.9500 . ?
C16 C17 1.369(8) . ?
C42 H42 0.9500 . ?
C17 H17 0.9500 . ?
C17 C18 1.377(9) . ?
C99 H99 0.9500 . ?
C10 H10 1.0000 . ?
C10 H10A 1.0000 . ?
C10 C12 1.578(10) . ?
C10 C11 1.508(10) . ?
C10 C11A 1.565(17) . ?
C10 C12A 1.522(16) . ?
C46 H46A 0.9800 . ?
C46 H46B 0.9800 . ?
C46 H46C 0.9800 . ?
C50 H50A 0.9800 . ?
C50 H50B 0.9800 . ?
C50 H50C 0.9800 . ?
C108 H10B 0.9800 . ?
C108 H10C 0.9800 . ?
C108 H10D 0.9800 . ?
C104 H10E 0.9800 . ?
C104 H10F 0.9800 . ?
C104 H10G 0.9800 . ?
C59 H59A 0.9800 . ?
C59 H59B 0.9800 . ?
C59 H59C 0.9800 . ?
C74 H74 1.0000 . ?
C74 C73 1.544(8) . ?
C74 C72 1.534(8) . ?
C47 H47A 0.9800 . ?
C47 H47B 0.9800 . ?
C47 H47C 0.9800 . ?
C23 H23 1.0000 . ?
C23 C24 1.541(9) . ?
C23 C25 1.537(8) . ?
C33 C32 1.414(9) . ?
C33 C35 1.548(11) . ?
C73 H73A 0.9800 . ?
C73 H73B 0.9800 . ?
C73 H73C 0.9800 . ?
C28 H28 1.0000 . ?
C28 C26 1.518(12) . ?
C28 C27 1.501(10) . ?
C7 H7 0.9500 . ?
C7 C6 1.381(8) . ?
C24 H24A 0.9800 . ?
C24 H24B 0.9800 . ?
C24 H24C 0.9800 . ?
C6 H6 0.9500 . ?
C70 H70A 0.9800 . ?
C70 H70B 0.9800 . ?
C70 H70C 0.9800 . ?
C25 H25A 0.9800 . ?
C25 H25B 0.9800 . ?
C25 H25C 0.9800 . ?
C60 H60A 0.9800 . ?
C60 H60B 0.9800 . ?
C60 H60C 0.9800 . ?
C82 H82A 0.9800 . ?
C82 H82B 0.9800 . ?
C82 H82C 0.9800 . ?
C22 H22A 0.9800 . ?
C22 H22B 0.9800 . ?
C22 H22C 0.9800 . ?
C18 H18 0.9500 . ?
C31 H31 0.9500 . ?
C31 C32 1.378(11) . ?
C83 H83A 0.9800 . ?
C83 H83B 0.9800 . ?
C83 H83C 0.9800 . ?
C105 H10H 0.9800 . ?
C105 H10I 0.9800 . ?
C105 H10J 0.9800 . ?
C49 H49A 0.9800 . ?
C49 H49B 0.9800 . ?
C49 H49C 0.9800 . ?
C107 H10K 0.9800 . ?
C107 H10L 0.9800 . ?
C107 H10M 0.9800 . ?
C129 H129 0.9500 . ?
C129 C128 1.3900 . ?
C129 C130 1.3900 . ?
C128 H128 0.9500 . ?
C128 C127 1.3900 . ?
C127 H127 0.9500 . ?
C127 C132 1.3900 . ?
C132 H132 0.9500 . ?
C132 C131 1.3900 . ?
C131 H131 0.9500 . ?
C131 C130 1.3900 . ?
C130 H130 0.9500 . ?
C21 H21A 0.9800 . ?
C21 H21B 0.9800 . ?
C21 H21C 0.9800 . ?
C69 H69A 0.9800 . ?
C69 H69B 0.9800 . ?
C69 H69C 0.9800 . ?
C32 H32 0.9500 . ?
C72 H72A 0.9800 . ?
C72 H72B 0.9800 . ?
C72 H72C 0.9800 . ?
C35 H35 1.0000 . ?
C35 C36 1.496(11) . ?
C35 C37 1.548(14) . ?
C26 H26A 0.9800 . ?
C26 H26B 0.9800 . ?
C26 H26C 0.9800 . ?
C36 H36A 0.9799 . ?
C36 H36B 0.9805 . ?
C36 H36C 0.9800 . ?
C12 H12A 0.9800 . ?
C12 H12B 0.9800 . ?
C12 H12C 0.9800 . ?
C37 H37A 0.9800 . ?
C37 H37B 0.9800 . ?
C37 H37C 0.9800 . ?
C11 H11A 0.9800 . ?
C11 H11B 0.9800 . ?
C11 H11C 0.9800 . ?
C121 H121 0.9500 . ?
C121 C126 1.3900 . ?
C121 C122 1.3900 . ?
C126 H126 0.9500 . ?
C126 C125 1.3900 . ?
C125 H125 0.9500 . ?
C125 C124 1.3900 . ?
C124 H124 0.9500 . ?
C124 C123 1.3900 . ?
C123 H123 0.9500 . ?
C123 C122 1.3900 . ?
C122 H122 0.9500 . ?
C27 H27A 0.9800 . ?
C27 H27B 0.9800 . ?
C27 H27C 0.9800 . ?
C120 H120 0.9500 . ?
C120 C119 1.3900 . ?
C120 C115 1.3900 . ?
C119 H119 0.9500 . ?
C119 C118 1.3900 . ?
C118 H118 0.9500 . ?
C118 C117 1.3900 . ?
C117 H117 0.9500 . ?
C117 C116 1.3900 . ?
C116 H116 0.9500 . ?
C116 C115 1.3900 . ?
C115 H115 0.9500 . ?
C109 H109 0.9500 . ?
C109 C114 1.3900 . ?
C109 C110 1.3900 . ?
C114 H114 0.9500 . ?
C114 C113 1.3900 . ?
C113 H113 0.9500 . ?
C113 C112 1.3900 . ?
C112 H112 0.9500 . ?
C112 C111 1.3900 . ?
C111 H111 0.9500 . ?
C111 C110 1.3900 . ?
C110 H110 0.9500 . ?
C11A H11D 0.9800 . ?
C11A H11E 0.9800 . ?
C11A H11F 0.9800 . ?
C12A H12D 0.9800 . ?
C12A H12E 0.9800 . ?
C12A H12F 0.9800 . ?

loop_
_geom_torsion_atom_site_label_1
_geom_torsion_atom_site_label_2
_geom_torsion_atom_site_label_3
_geom_torsion_atom_site_label_4
_geom_torsion
_geom_torsion_site_symmetry_1
_geom_torsion_site_symmetry_2
_geom_torsion_site_symmetry_3
_geom_torsion_site_symmetry_4
_geom_torsion_publ_flag
Sm1 N1 C13 N2 7.4(4) . . . . ?
Sm1 N1 C9 C4 98.9(6) . . . . ?
Sm1 N1 C9 C8 -80.7(6) . . . . ?
Sm1 C53 C54 Sm2 -104.75(11) . . . . ?
Sm1 C53 C54 C55 -48.5(5) . . . . ?
Sm1 C53 C52 Sm2 105.24(11) . . . . ?
Sm1 C53 C52 C51 56.8(5) . . . . ?
Sm1 N4 C38 N3 2.7(5) . . . . ?
Sm1 N4 C39 C40 105.6(6) . . . . ?
Sm1 N4 C39 C44 -72.7(7) . . . . ?
Sm1 C54 C55 Sm2 -104.67(11) . . . . ?
Sm1 C54 C55 C56 -54.0(5) . . . . ?
Sm1 C51 C52 Sm2 -105.48(11) . . . . ?
Sm1 C51 C52 C53 -56.2(5) . . . . ?
Sm1 C51 C58 Sm2 105.56(11) . . . . ?
Sm1 C51 C58 C57 48.1(5) . . . . ?
Sm1 N2 C13 N1 -7.1(4) . . . . ?
Sm1 N2 C14 C15 -47.6(9) . . . . ?
Sm1 N2 C14 C19 134.9(6) . . . . ?
Sm1 C55 C56 Sm2 -105.11(11) . . . . ?
Sm1 C55 C56 C57 -56.1(5) . . . . ?
Sm1 C58 C57 Sm2 105.52(11) . . . . ?
Sm1 C58 C57 C56 52.4(5) . . . . ?
Sm1 C56 C57 Sm2 -105.38(11) . . . . ?
Sm1 C56 C57 C58 -53.9(5) . . . . ?
Sm1 N3 C38 N4 -2.6(5) . . . . ?
Sm1 N3 C34 C29 -75.7(9) . . . . ?
Sm1 N3 C34 C33 106.3(9) . . . . ?
Sm2 N7 C96 N8 2.3(4) . . . . ?
Sm2 N7 C92 C91 101.1(6) . . . . ?
Sm2 N7 C92 C87 -77.0(6) . . . . ?
Sm2 N8 C96 N7 -2.2(4) . . . . ?
Sm2 N8 C97 C102 -74.4(8) . . . . ?
Sm2 N8 C97 C98 105.7(7) . . . . ?
Sm2 N6 C71 N5 -7.3(4) . . . . ?
Sm2 N6 C80 C79 -44.9(9) . . . . ?
Sm2 N6 C80 C75 137.6(6) . . . . ?
Sm2 C53 C54 Sm1 104.75(11) . . . . ?
Sm2 C53 C54 C55 56.3(5) . . . . ?
Sm2 C53 C52 Sm1 -105.24(11) . . . . ?
Sm2 C53 C52 C51 -48.4(5) . . . . ?
Sm2 N5 C71 N6 7.6(5) . . . . ?
Sm2 N5 C67 C62 99.9(6) . . . . ?
Sm2 N5 C67 C66 -79.4(6) . . . . ?
Sm2 C54 C55 Sm1 104.67(11) . . . . ?
Sm2 C54 C55 C56 50.7(5) . . . . ?
Sm2 C51 C52 Sm1 105.48(11) . . . . ?
Sm2 C51 C52 C53 49.3(5) . . . . ?
Sm2 C51 C58 Sm1 -105.56(11) . . . . ?
Sm2 C51 C58 C57 -57.4(5) . . . . ?
Sm2 C55 C56 Sm1 105.11(11) . . . . ?
Sm2 C55 C56 C57 49.0(5) . . . . ?
Sm2 C58 C57 Sm1 -105.52(11) . . . . ?
Sm2 C58 C57 C56 -53.1(5) . . . . ?
Sm2 C56 C57 Sm1 105.38(11) . . . . ?
Sm2 C56 C57 C58 51.5(5) . . . . ?
N7 C92 C91 C90 -178.0(4) . . . . ?
N7 C92 C91 C93 3.4(7) . . . . ?
N7 C92 C87 C86 -3.6(7) . . . . ?
N7 C92 C87 C88 178.7(4) . . . . ?
N8 C97 C102 C106 -6.1(7) . . . . ?
N8 C97 C102 C101 179.6(4) . . . . ?
N8 C97 C98 C103 1.1(8) . . . . ?
N8 C97 C98 C99 179.6(5) . . . . ?
N6 C80 C79 C78 -178.6(4) . . . . ?
N6 C80 C79 C81 -4.0(7) . . . . ?
N6 C80 C75 C76 175.6(4) . . . . ?
N6 C80 C75 C74 -3.7(7) . . . . ?
N1 C9 C4 C3 -1.7(7) . . . . ?
N1 C9 C4 C5 177.5(4) . . . . ?
N1 C9 C8 C10 -0.9(7) . . . . ?
N1 C9 C8 C7 -178.7(5) . . . . ?
C53 C54 C55 Sm1 49.0(5) . . . . ?
C53 C54 C55 Sm2 -55.7(5) . . . . ?
C53 C54 C55 C56 -5.1(9) . . . . ?
N4 C39 C40 C41 179.5(4) . . . . ?
N4 C39 C40 C45 1.6(7) . . . . ?
N4 C39 C44 C48 -4.2(7) . . . . ?
N4 C39 C44 C43 -179.9(4) . . . . ?
N5 C67 C62 C63 178.6(4) . . . . ?
N5 C67 C62 C61 -2.8(7) . . . . ?
N5 C67 C66 C68 -1.6(6) . . . . ?
N5 C67 C66 C65 -178.7(4) . . . . ?
C54 C53 C52 Sm1 -53.0(5) . . . . ?
C54 C53 C52 Sm2 52.3(5) . . . . ?
C54 C53 C52 C51 3.9(9) . . . . ?
C54 C55 C56 Sm1 54.9(5) . . . . ?
C54 C55 C56 Sm2 -50.2(5) . . . . ?
C54 C55 C56 C57 -1.2(10) . . . . ?
C51 C58 C57 Sm1 -48.7(5) . . . . ?
C51 C58 C57 Sm2 56.8(5) . . . . ?
C51 C58 C57 C56 3.7(10) . . . . ?
N2 C14 C15 C20 -5.1(7) . . . . ?
N2 C14 C15 C16 -178.4(5) . . . . ?
N2 C14 C19 C23 -2.1(8) . . . . ?
N2 C14 C19 C18 176.4(5) . . . . ?
C55 C56 C57 Sm1 55.6(5) . . . . ?
C55 C56 C57 Sm2 -49.8(5) . . . . ?
C55 C56 C57 C58 1.7(10) . . . . ?
C52 C53 C54 Sm1 52.6(5) . . . . ?
C52 C53 C54 Sm2 -52.2(5) . . . . ?
C52 C53 C54 C55 4.1(9) . . . . ?
C52 C51 C58 Sm1 -50.5(5) . . . . ?
C52 C51 C58 Sm2 55.1(5) . . . . ?
C52 C51 C58 C57 -2.4(9) . . . . ?
C58 C51 C52 Sm1 51.5(5) . . . . ?
C58 C51 C52 Sm2 -53.9(5) . . . . ?
C58 C51 C52 C53 -4.7(10) . . . . ?
N3 C34 C29 C30 179.2(5) . . . . ?
N3 C34 C29 C28 -7.3(8) . . . . ?
N3 C34 C33 C32 179.8(6) . . . . ?
N3 C34 C33 C35 4.4(10) . . . . ?
C96 N7 C92 C91 -62.3(6) . . . . ?
C96 N7 C92 C87 119.5(5) . . . . ?
C96 N8 C97 C102 114.5(5) . . . . ?
C96 N8 C97 C98 -65.4(6) . . . . ?
C13 N1 C9 C4 -53.0(6) . . . . ?
C13 N1 C9 C8 127.4(5) . . . . ?
C13 N2 C14 C15 112.4(5) . . . . ?
C13 N2 C14 C19 -65.1(6) . . . . ?
C97 N8 C96 N7 173.9(4) . . . . ?
C97 C102 C101 C100 0.8(8) . . . . ?
C97 C98 C103 C104 102.9(6) . . . . ?
C97 C98 C103 C105 -134.2(6) . . . . ?
C97 C98 C99 C100 1.0(9) . . . . ?
C71 N6 C80 C79 112.5(5) . . . . ?
C71 N6 C80 C75 -65.0(6) . . . . ?
C71 N5 C67 C62 -50.5(6) . . . . ?
C71 N5 C67 C66 130.2(4) . . . . ?
C38 N4 C39 C40 -57.8(6) . . . . ?
C38 N4 C39 C44 123.9(5) . . . . ?
C38 N3 C34 C29 107.7(6) . . . . ?
C38 N3 C34 C33 -70.2(7) . . . . ?
C80 N6 C71 N5 -177.9(4) . . . . ?
C80 C79 C78 C77 2.8(8) . . . . ?
C80 C79 C81 C82 -105.0(6) . . . . ?
C80 C79 C81 C83 129.2(6) . . . . ?
C80 C75 C76 C77 3.2(8) . . . . ?
C80 C75 C74 C73 -137.5(5) . . . . ?
C80 C75 C74 C72 101.5(6) . . . . ?
C92 N7 C96 N8 173.3(4) . . . . ?
C92 C91 C90 C89 -0.3(7) . . . . ?
C92 C91 C93 C94 105.9(5) . . . . ?
C92 C91 C93 C95 -131.3(5) . . . . ?
C92 C87 C88 C89 -1.0(7) . . . . ?
C79 C80 C75 C76 -1.9(7) . . . . ?
C79 C80 C75 C74 178.8(5) . . . . ?
C79 C78 C77 C76 -1.6(8) . . . . ?
C67 N5 C71 N6 171.2(4) . . . . ?
C67 C62 C61 C59 -127.7(5) . . . . ?
C67 C62 C61 C60 109.0(5) . . . . ?
C67 C66 C65 C64 -0.3(7) . . . . ?
C9 N1 C13 N2 172.0(4) . . . . ?
C9 C4 C3 C1 -128.8(5) . . . . ?
C9 C4 C3 C2 109.0(5) . . . . ?
C9 C4 C5 C6 2.0(8) . . . . ?
C9 C8 C10 C12 -78.8(6) . . . . ?
C9 C8 C10 C11 160.2(7) . . . . ?
C9 C8 C10 C11A 111.0(11) . . . . ?
C9 C8 C10 C12A -138.9(12) . . . . ?
C9 C8 C7 C6 0.5(8) . . . . ?
C86 C87 C88 C89 -178.8(5) . . . . ?
C91 C92 C87 C86 178.3(4) . . . . ?
C91 C92 C87 C88 0.5(7) . . . . ?
C91 C90 C89 C88 -0.2(8) . . . . ?
C90 C91 C93 C94 -72.8(5) . . . . ?
C90 C91 C93 C95 50.0(6) . . . . ?
C90 C89 C88 C87 0.8(8) . . . . ?
C14 N2 C13 N1 -178.8(4) . . . . ?
C14 C15 C20 C22 127.6(6) . . . . ?
C14 C15 C20 C21 -105.1(6) . . . . ?
C14 C15 C16 C17 1.4(9) . . . . ?
C14 C19 C23 C24 100.1(6) . . . . ?
C14 C19 C23 C25 -138.6(6) . . . . ?
C14 C19 C18 C17 2.5(9) . . . . ?
C75 C80 C79 C78 -1.0(7) . . . . ?
C75 C80 C79 C81 173.6(5) . . . . ?
C75 C76 C77 C78 -1.5(8) . . . . ?
C87 C92 C91 C90 0.1(7) . . . . ?
C87 C92 C91 C93 -178.5(4) . . . . ?
C4 C9 C8 C10 179.5(5) . . . . ?
C4 C9 C8 C7 1.7(7) . . . . ?
C4 C5 C6 C7 0.1(9) . . . . ?
C78 C79 C81 C82 69.6(6) . . . . ?
C78 C79 C81 C83 -56.1(7) . . . . ?
C81 C79 C78 C77 -172.0(5) . . . . ?
C34 N3 C38 N4 175.9(5) . . . . ?
C34 C29 C30 C31 1.5(9) . . . . ?
C34 C29 C28 C26 -95.1(8) . . . . ?
C34 C29 C28 C27 140.8(7) . . . . ?
C34 C33 C32 C31 0.4(11) . . . . ?
C34 C33 C35 C36 -140.3(8) . . . . ?
C34 C33 C35 C37 94.9(9) . . . . ?
C106 C102 C101 C100 -173.6(5) . . . . ?
C39 N4 C38 N3 173.9(4) . . . . ?
C39 C40 C41 C42 1.7(7) . . . . ?
C39 C40 C45 C46 -126.6(5) . . . . ?
C39 C40 C45 C47 110.8(5) . . . . ?
C39 C44 C43 C42 -0.7(8) . . . . ?
C102 C97 C98 C103 -178.8(5) . . . . ?
C102 C97 C98 C99 -0.3(7) . . . . ?
C102 C101 C100 C99 -0.1(9) . . . . ?
C98 C97 C102 C106 173.7(5) . . . . ?
C98 C97 C102 C101 -0.6(7) . . . . ?
C76 C75 C74 C73 43.1(7) . . . . ?
C76 C75 C74 C72 -77.9(6) . . . . ?
C3 C4 C5 C6 -178.8(5) . . . . ?
C93 C91 C90 C89 178.5(4) . . . . ?
C63 C62 C61 C59 51.0(6) . . . . ?
C63 C62 C61 C60 -72.3(6) . . . . ?
C63 C64 C65 C66 -1.3(8) . . . . ?
C62 C67 C66 C68 179.0(4) . . . . ?
C62 C67 C66 C65 1.9(7) . . . . ?
C62 C63 C64 C65 1.1(8) . . . . ?
C64 C63 C62 C67 0.6(8) . . . . ?
C64 C63 C62 C61 -178.1(5) . . . . ?
C15 C14 C19 C23 -179.6(5) . . . . ?
C15 C14 C19 C18 -1.1(8) . . . . ?
C15 C16 C17 C18 -0.1(10) . . . . ?
C68 C66 C65 C64 -177.3(5) . . . . ?
C40 C39 C44 C48 177.4(4) . . . . ?
C40 C39 C44 C43 1.7(7) . . . . ?
C40 C41 C42 C43 -0.7(8) . . . . ?
C84 C86 C87 C92 -73.6(6) . . . . ?
C84 C86 C87 C88 104.2(5) . . . . ?
C29 C34 C33 C32 1.9(9) . . . . ?
C29 C34 C33 C35 -173.6(7) . . . . ?
C29 C30 C31 C32 0.9(10) . . . . ?
C101 C100 C99 C98 -0.8(9) . . . . ?
C20 C15 C16 C17 -172.1(5) . . . . ?
C8 C9 C4 C3 177.9(4) . . . . ?
C8 C9 C4 C5 -2.9(7) . . . . ?
C8 C7 C6 C5 -1.4(9) . . . . ?
C41 C40 C45 C46 55.5(6) . . . . ?
C41 C40 C45 C47 -67.2(6) . . . . ?
C48 C44 C43 C42 -176.4(5) . . . . ?
C19 C14 C15 C20 172.5(5) . . . . ?
C19 C14 C15 C16 -0.8(8) . . . . ?
C44 C39 C40 C41 -2.2(7) . . . . ?
C44 C39 C40 C45 179.9(4) . . . . ?
C44 C43 C42 C41 0.2(8) . . . . ?
C103 C98 C99 C100 179.6(5) . . . . ?
C5 C4 C3 C1 52.1(6) . . . . ?
C5 C4 C3 C2 -70.2(6) . . . . ?
C45 C40 C41 C42 179.8(5) . . . . ?
C66 C67 C62 C63 -2.1(7) . . . . ?
C66 C67 C62 C61 176.5(4) . . . . ?
C85 C86 C87 C92 162.8(5) . . . . ?
C85 C86 C87 C88 -19.5(7) . . . . ?
C30 C29 C28 C26 78.4(7) . . . . ?
C30 C29 C28 C27 -45.7(10) . . . . ?
C30 C31 C32 C33 -1.8(12) . . . . ?
C16 C15 C20 C22 -59.0(7) . . . . ?
C16 C15 C20 C21 68.3(7) . . . . ?
C16 C17 C18 C19 -1.9(10) . . . . ?
C99 C98 C103 C104 -75.6(6) . . . . ?
C99 C98 C103 C105 47.3(7) . . . . ?
C10 C8 C7 C6 -177.3(5) . . . . ?
C50 C48 C44 C39 -74.4(6) . . . . ?
C50 C48 C44 C43 101.2(6) . . . . ?
C108 C106 C102 C97 161.1(5) . . . . ?
C108 C106 C102 C101 -24.6(7) . . . . ?
C74 C75 C76 C77 -177.5(5) . . . . ?
C23 C19 C18 C17 -178.9(6) . . . . ?
C33 C34 C29 C30 -2.9(8) . . . . ?
C33 C34 C29 C28 170.6(6) . . . . ?
C28 C29 C30 C31 -172.3(6) . . . . ?
C7 C8 C10 C12 99.0(7) . . . . ?
C7 C8 C10 C11 -22.1(9) . . . . ?
C7 C8 C10 C11A -71.2(11) . . . . ?
C7 C8 C10 C12A 38.8(14) . . . . ?
C70 C68 C66 C67 -87.0(6) . . . . ?
C70 C68 C66 C65 90.0(6) . . . . ?
C18 C19 C23 C24 -78.4(7) . . . . ?
C18 C19 C23 C25 42.9(7) . . . . ?
C49 C48 C44 C39 162.5(5) . . . . ?
C49 C48 C44 C43 -21.9(7) . . . . ?
C107 C106 C102 C97 -77.5(6) . . . . ?
C107 C106 C102 C101 96.8(5) . . . . ?
C129 C128 C127 C132 0.0 . . . . ?
C128 C129 C130 C131 0.0 . . . . ?
C128 C127 C132 C131 0.0 . . . . ?
C127 C132 C131 C130 0.0 . . . . ?
C132 C131 C130 C129 0.0 . . . . ?
C130 C129 C128 C127 0.0 . . . . ?
C69 C68 C66 C67 148.1(5) . . . . ?
C69 C68 C66 C65 -34.9(7) . . . . ?
C32 C33 C35 C36 44.2(11) . . . . ?
C32 C33 C35 C37 -80.5(9) . . . . ?
C35 C33 C32 C31 176.3(8) . . . . ?
C121 C126 C125 C124 0.0 . . . . ?
C126 C121 C122 C123 0.0 . . . . ?
C126 C125 C124 C123 0.0 . . . . ?
C125 C124 C123 C122 0.0 . . . . ?
C124 C123 C122 C121 0.0 . . . . ?
C122 C121 C126 C125 0.0 . . . . ?
C120 C119 C118 C117 0.0 . . . . ?
C119 C120 C115 C116 0.0 . . . . ?
C119 C118 C117 C116 0.0 . . . . ?
C118 C117 C116 C115 0.0 . . . . ?
C117 C116 C115 C120 0.0 . . . . ?
C115 C120 C119 C118 0.0 . . . . ?
C109 C114 C113 C112 0.0 . . . . ?
C114 C109 C110 C111 0.0 . . . . ?
C114 C113 C112 C111 0.0 . . . . ?
C113 C112 C111 C110 0.0 . . . . ?
C112 C111 C110 C109 0.0 . . . . ?
C110 C109 C114 C113 0.0 . . . . ?

loop_
_twin_individual_id
_twin_individual_mass_fraction_refined
1 0.88109
2 0.11891
